data_7033153
loop_
_publ_author_name
'Lobanova, Irina'
'Kosenko, Irina'
'Laskova, Julia'
'Ananyev, Ivan'
'Druzina, Anna'
'Godovikov, Ivan'
'Bregadze, Vladimir I.'
'Qi, Shicheng'
'Le\'snikowski, Zbigniew J'
'Semioshkin, Andrey'

_publ_section_title
;
 Synthesis and the structure of 8-tetrahydrofuronium and
 8-tetrahydropyronium derivatives of iron bis(dicarbollide)(-I) and their
 cleavage reactions.
;
_journal_issue 4
_journal_name_full 'Dalton transactions (Cambridge, England : 2003)'
_journal_page_first 1571
_journal_page_last 1584
_journal_paper_doi 10.1039/c4dt03015j
_journal_volume 44
_journal_year 2015
_chemical_formula_moiety 'C68 H106 B36 Fe2 O2 P4, (C H2 Cl2), 0.5 (C H2 Cl2)'
_chemical_formula_sum 'C35.5 H56 B18 Cl3 Fe O P2'
_chemical_formula_weight 917.52
_chemical_name_systematic
; 
 ? 
;
_space_group_IT_number 2
_symmetry_cell_setting triclinic
_symmetry_space_group_name_Hall '-P 1'
_symmetry_space_group_name_H-M 'P -1'
_atom_sites_solution_hydrogens geom
_atom_sites_solution_primary direct
_atom_sites_solution_secondary difmap
_audit_creation_method SHELXL-97
_cell_angle_alpha 72.620(2)
_cell_angle_beta 81.392(2)
_cell_angle_gamma 69.815(2)
_cell_formula_units_Z 2
_cell_length_a 12.2119(4)
_cell_length_b 13.9471(5)
_cell_length_c 15.1730(5)
_cell_measurement_reflns_used 756
_cell_measurement_temperature 120(2)
_cell_measurement_theta_max 65
_cell_measurement_theta_min 3
_cell_volume 2311.68(14)
_computing_cell_refinement 'Bruker SAINT'
_computing_data_collection 'Bruker APEX II'
_computing_data_reduction 'Bruker SAINT'
_computing_molecular_graphics 'Bruker SHELXTL'
_computing_publication_material 'Bruker SHELXTL'
_computing_structure_refinement 'SHELXL-97 (Sheldrick, 1997)'
_computing_structure_solution 'SHELXS-97 (Sheldrick, 1997)'
_diffrn_ambient_temperature 120(2)
_diffrn_measured_fraction_theta_full 0.958
_diffrn_measured_fraction_theta_max 0.958
_diffrn_measurement_device_type 'Bruker APEX II CCD area detector''
_diffrn_measurement_method 'omega scans'
_diffrn_radiation_monochromator graphite
_diffrn_radiation_source 'fine-focus sealed tube'
_diffrn_radiation_type CuK\a
_diffrn_radiation_wavelength 1.54178
_diffrn_reflns_av_R_equivalents 0.0401
_diffrn_reflns_av_sigmaI/netI 0.0369
_diffrn_reflns_limit_h_max 14
_diffrn_reflns_limit_h_min -14
_diffrn_reflns_limit_k_max 16
_diffrn_reflns_limit_k_min -16
_diffrn_reflns_limit_l_max 17
_diffrn_reflns_limit_l_min -17
_diffrn_reflns_number 25676
_diffrn_reflns_theta_full 65.00
_diffrn_reflns_theta_max 65.00
_diffrn_reflns_theta_min 3.86
_exptl_absorpt_coefficient_mu 5.084
_exptl_absorpt_correction_T_max 0.905
_exptl_absorpt_correction_T_min 0.375
_exptl_absorpt_correction_type multi-scan
_exptl_absorpt_process_details SADABS
_exptl_crystal_colour brown
_exptl_crystal_density_diffrn 1.318
_exptl_crystal_density_method 'not measured'
_exptl_crystal_description plate
_exptl_crystal_F_000 948
_exptl_crystal_size_max 0.24
_exptl_crystal_size_mid 0.19
_exptl_crystal_size_min 0.02
_refine_diff_density_max 0.443
_refine_diff_density_min -0.745
_refine_diff_density_rms 0.063
_refine_ls_extinction_method none
_refine_ls_goodness_of_fit_ref 1.048
_refine_ls_hydrogen_treatment mixed
_refine_ls_matrix_type full
_refine_ls_number_parameters 680
_refine_ls_number_reflns 7547
_refine_ls_number_restraints 20
_refine_ls_restrained_S_all 1.060
_refine_ls_R_factor_all 0.0567
_refine_ls_R_factor_gt 0.0453
_refine_ls_shift/su_max 0.001
_refine_ls_shift/su_mean 0.000
_refine_ls_structure_factor_coef Fsqd
_refine_ls_weighting_details 'calc w=1/[\s^2^(Fo^2^)+(0.0808P)^2^+0.9248P] where P=(Fo^2^+2Fc^2^)/3'
_refine_ls_weighting_scheme calc
_refine_ls_wR_factor_gt 0.1238
_refine_ls_wR_factor_ref 0.1341
_reflns_number_gt 6335
_reflns_number_total 7547
_reflns_threshold_expression I>2\s(I)
_cod_data_source_file c4dt03015j2.cif
_cod_data_source_block a
_cod_depositor_comments
;
The following automatic conversions were performed:

'_symmetry_cell_setting' value 'Triclinic' changed to 'triclinic'
according to
/usr/data/users/saulius/crontab/automatic-downloads/rss-feeds/RSC/lib/dictionaries/cif_core.dic
dictionary named 'cif_core.dic' version 2.4.2 from 2011-04-26.

Automatic conversion script
Id: cif_fix_values 2935 2014-11-11 08:27:57Z andrius 

 Adding full bibliography for 7033150--7033153.cif.
;
_cod_original_formula_sum 'C35.50 H56 B18 Cl3 Fe O P2'
_cod_database_code 7033153

loop_
_symmetry_equiv_pos_as_xyz
'x, y, z'
'-x, -y, -z'

loop_
_atom_site_label
_atom_site_type_symbol
_atom_site_fract_x
_atom_site_fract_y
_atom_site_fract_z
_atom_site_U_iso_or_equiv
_atom_site_adp_type
_atom_site_occupancy
_atom_site_symmetry_multiplicity
_atom_site_calc_flag
_atom_site_refinement_flags
_atom_site_disorder_assembly
_atom_site_disorder_group
Fe3 Fe 0.06946(4) 0.06438(3) 1.25793(3) 0.03435(14) Uani 1 1 d . A .
P1 P 0.29771(6) 0.33366(6) 0.69755(5) 0.03785(18) Uani 1 1 d . . .
P2 P -0.06977(6) 0.44762(6) 0.61681(5) 0.03789(18) Uani 1 1 d . . .
O1 O 0.1979(2) 0.15058(18) 1.07510(14) 0.0499(5) Uani 1 1 d . . .
C1 C 0.1433(3) 0.0912(2) 1.3589(2) 0.0380(6) Uani 1 1 d . A .
H1 H 0.090(3) 0.100(3) 1.401(2) 0.046(9) Uiso 1 1 d . . .
C1A C 0.0051(3) 0.0039(3) 1.1738(2) 0.0446(7) Uani 1 1 d . A .
H1A H 0.073(3) -0.030(3) 1.137(3) 0.060(11) Uiso 1 1 d . . .
C2 C 0.2034(3) -0.0252(2) 1.3467(2) 0.0381(6) Uani 1 1 d . A .
H2 H 0.183(3) -0.074(3) 1.384(2) 0.042(9) Uiso 1 1 d . . .
C2A C -0.0504(3) 0.1322(3) 1.1538(2) 0.0453(7) Uani 1 1 d . A .
H2A H -0.013(3) 0.183(3) 1.096(2) 0.048(9) Uiso 1 1 d . . .
C3 C 0.1999(6) 0.0946(5) 1.0201(4) 0.0415(13) Uani 0.50 1 d P A 1
H3A H 0.1213 0.1166 0.9963 0.050 Uiso 0.50 1 calc PR A 1
H3B H 0.2203 0.0189 1.0548 0.050 Uiso 0.50 1 calc PR A 1
C3' C 0.1805(6) 0.2501(5) 1.0215(4) 0.0452(14) Uani 0.50 1 d P A 2
H3'A H 0.2416 0.2764 1.0323 0.054 Uiso 0.50 1 calc PR A 2
H3'B H 0.1039 0.2961 1.0400 0.054 Uiso 0.50 1 calc PR A 2
C4 C 0.2880(5) 0.1085(5) 0.9397(4) 0.0369(12) Uani 0.50 1 d P A 1
H4B H 0.2965 0.0565 0.9047 0.044 Uiso 0.50 1 calc PR A 1
H4C H 0.3649 0.0928 0.9640 0.044 Uiso 0.50 1 calc PR A 1
C4' C 0.1831(5) 0.2589(5) 0.9185(4) 0.0429(13) Uani 0.50 1 d P A 2
H4'A H 0.1224 0.2322 0.9074 0.051 Uiso 0.50 1 calc PR A 2
H4'B H 0.1643 0.3344 0.8833 0.051 Uiso 0.50 1 calc PR A 2
C5 C 0.2541(8) 0.2194(9) 0.8740(9) 0.040(2) Uani 0.50 1 d P A 1
H5B H 0.2802 0.2675 0.8963 0.048 Uiso 0.50 1 calc PR A 1
H5C H 0.1684 0.2487 0.8687 0.048 Uiso 0.50 1 calc PR A 1
C5' C 0.2990(8) 0.1978(10) 0.8839(8) 0.039(2) Uani 0.50 1 d P A 2
H5'A H 0.3140 0.1220 0.9171 0.046 Uiso 0.50 1 calc PR A 2
H5'B H 0.3593 0.2206 0.9010 0.046 Uiso 0.50 1 calc PR A 2
C6 C 0.3159(3) 0.2068(3) 0.7805(2) 0.0435(7) Uani 1 1 d . . .
H6B H 0.2836 0.1639 0.7567 0.052 Uiso 1 1 calc R A 1
H6C H 0.4002 0.1686 0.7889 0.052 Uiso 1 1 calc R A 1
C7 C 0.1455(2) 0.4101(2) 0.68100(19) 0.0381(6) Uani 1 1 d . . .
H7B H 0.1055 0.4170 0.7416 0.046 Uiso 1 1 calc R A .
H7C H 0.1397 0.4822 0.6413 0.046 Uiso 1 1 calc R . .
C8 C 0.0835(2) 0.3592(2) 0.6364(2) 0.0392(6) Uani 1 1 d . A .
H8B H 0.0840 0.2889 0.6774 0.047 Uiso 1 1 calc R . .
H8C H 0.1245 0.3492 0.5768 0.047 Uiso 1 1 calc R . .
C9 C 0.3645(2) 0.3129(3) 0.58819(19) 0.0420(7) Uani 1 1 d . . .
C10 C 0.3811(3) 0.2184(3) 0.5664(2) 0.0495(8) Uani 1 1 d . A .
H10B H 0.3589 0.1624 0.6098 0.059 Uiso 1 1 calc R . .
C11 C 0.4312(3) 0.2079(3) 0.4790(2) 0.0573(9) Uani 1 1 d . . .
H11B H 0.4443 0.1437 0.4634 0.069 Uiso 1 1 calc R A .
C12 C 0.4614(3) 0.2891(3) 0.4162(2) 0.0603(10) Uani 1 1 d . A .
H12B H 0.4948 0.2811 0.3571 0.072 Uiso 1 1 calc R . .
C13 C 0.4439(3) 0.3825(4) 0.4381(2) 0.0658(11) Uani 1 1 d . . .
H13A H 0.4650 0.4386 0.3940 0.079 Uiso 1 1 calc R A .
C14 C 0.3957(3) 0.3950(3) 0.5241(2) 0.0529(8) Uani 1 1 d . A .
H14A H 0.3840 0.4593 0.5392 0.063 Uiso 1 1 calc R . .
C15 C 0.3673(2) 0.4071(3) 0.73572(18) 0.0411(7) Uani 1 1 d . . .
C16 C 0.4848(3) 0.3593(3) 0.7578(2) 0.0486(8) Uani 1 1 d . A .
H16A H 0.5264 0.2903 0.7510 0.058 Uiso 1 1 calc R . .
C17 C 0.5396(3) 0.4133(3) 0.7894(2) 0.0545(9) Uani 1 1 d . . .
H17A H 0.6191 0.3809 0.8047 0.065 Uiso 1 1 calc R A .
C18 C 0.4797(3) 0.5145(3) 0.7990(2) 0.0529(8) Uani 1 1 d . A .
H18A H 0.5180 0.5511 0.8209 0.064 Uiso 1 1 calc R . .
C19 C 0.3647(3) 0.5616(3) 0.7767(2) 0.0503(8) Uani 1 1 d . . .
H19A H 0.3239 0.6311 0.7829 0.060 Uiso 1 1 calc R A .
C20 C 0.3080(3) 0.5087(3) 0.7453(2) 0.0447(7) Uani 1 1 d . A .
H20A H 0.2285 0.5418 0.7302 0.054 Uiso 1 1 calc R . .
C21 C -0.1308(2) 0.4285(2) 0.7366(2) 0.0388(6) Uani 1 1 d . . .
C22 C -0.1777(3) 0.5163(3) 0.7709(2) 0.0481(7) Uani 1 1 d . . .
H22A H -0.1816 0.5845 0.7314 0.058 Uiso 1 1 calc R . .
C23 C -0.2194(3) 0.5060(3) 0.8627(3) 0.0600(9) Uani 1 1 d . . .
H23A H -0.2512 0.5669 0.8857 0.072 Uiso 1 1 calc R . .
C24 C -0.2144(3) 0.4081(3) 0.9198(2) 0.0574(9) Uani 1 1 d . . .
H24A H -0.2434 0.4013 0.9823 0.069 Uiso 1 1 calc R . .
C25 C -0.1676(3) 0.3189(3) 0.8872(2) 0.0486(7) Uani 1 1 d . . .
H25A H -0.1637 0.2510 0.9272 0.058 Uiso 1 1 calc R . .
C26 C -0.1263(2) 0.3291(3) 0.7958(2) 0.0417(7) Uani 1 1 d . . .
H26A H -0.0947 0.2679 0.7732 0.050 Uiso 1 1 calc R . .
C27 C -0.1262(2) 0.3686(2) 0.56972(19) 0.0388(6) Uani 1 1 d . . .
C28 C -0.0653(3) 0.3286(3) 0.4952(2) 0.0442(7) Uani 1 1 d . . .
H28A H 0.0101 0.3345 0.4751 0.053 Uiso 1 1 calc R . .
C29 C -0.1137(3) 0.2810(3) 0.4511(2) 0.0473(7) Uani 1 1 d . . .
H29A H -0.0710 0.2543 0.4011 0.057 Uiso 1 1 calc R . .
C30 C -0.2243(3) 0.2715(3) 0.4787(2) 0.0481(7) Uani 1 1 d . . .
H30A H -0.2578 0.2396 0.4474 0.058 Uiso 1 1 calc R . .
C31 C -0.2844(3) 0.3095(3) 0.5526(2) 0.0485(7) Uani 1 1 d . . .
H31A H -0.3596 0.3028 0.5728 0.058 Uiso 1 1 calc R . .
C32 C -0.2358(3) 0.3571(3) 0.5974(2) 0.0433(7) Uani 1 1 d . . .
H32A H -0.2782 0.3825 0.6481 0.052 Uiso 1 1 calc R . .
B4 B 0.1389(3) 0.1854(3) 1.2564(2) 0.0384(7) Uani 1 1 d . . .
H4 H 0.074(3) 0.263(3) 1.245(2) 0.047(9) Uiso 1 1 d . . .
B4A B -0.0102(3) -0.0567(3) 1.2864(2) 0.0430(8) Uani 1 1 d . . .
H4A H 0.049(3) -0.131(3) 1.319(3) 0.061(11) Uiso 1 1 d . . .
B5A B -0.0997(4) -0.0577(3) 1.2070(3) 0.0529(9) Uani 1 1 d . A .
H5A H -0.084(3) -0.132(3) 1.192(3) 0.059(10) Uiso 1 1 d . . .
B5 B 0.2413(3) 0.1577(3) 1.3411(2) 0.0427(8) Uani 1 1 d . A .
H5 H 0.227(3) 0.210(3) 1.385(3) 0.053(10) Uiso 1 1 d . . .
B6 B 0.2795(3) 0.0213(3) 1.4017(2) 0.0435(8) Uani 1 1 d . . .
H6 H 0.289(3) -0.010(3) 1.472(2) 0.046(9) Uiso 1 1 d . . .
B6A B -0.1249(4) 0.0643(3) 1.1201(3) 0.0529(9) Uani 1 1 d . . .
H6A H -0.125(3) 0.071(3) 1.051(3) 0.057(10) Uiso 1 1 d . . .
B7 B 0.2470(3) -0.0262(3) 1.2360(2) 0.0389(7) Uani 1 1 d . . .
H7 H 0.256(3) -0.094(3) 1.209(2) 0.046(9) Uiso 1 1 d . . .
B7A B -0.1080(3) 0.1649(3) 1.2554(2) 0.0421(7) Uani 1 1 d . . .
H7A H -0.123(3) 0.246(3) 1.262(3) 0.063(11) Uiso 1 1 d . . .
B8 B 0.2110(3) 0.1122(3) 1.1715(2) 0.0388(7) Uani 1 1 d . A .
B8A B -0.0830(3) 0.0422(3) 1.3426(2) 0.0417(7) Uani 1 1 d . A .
H8A H -0.073(3) 0.030(2) 1.415(2) 0.038(8) Uiso 1 1 d . . .
B9 B 0.2909(3) 0.1675(3) 1.2246(2) 0.0416(7) Uani 1 1 d . A .
H9 H 0.319(3) 0.235(3) 1.186(2) 0.047(9) Uiso 1 1 d . . .
B9A B -0.1602(3) -0.0312(3) 1.3136(3) 0.0509(9) Uani 1 1 d . A .
H9A H -0.191(3) -0.087(3) 1.367(2) 0.047(9) Uiso 1 1 d . . .
B10 B 0.3768(3) 0.0662(3) 1.3130(2) 0.0436(8) Uani 1 1 d . A .
H10 H 0.460(3) 0.068(3) 1.328(3) 0.056(10) Uiso 1 1 d . . .
B10A B -0.2328(4) 0.0454(3) 1.2099(3) 0.0566(10) Uani 1 1 d . A .
H10A H -0.312(4) 0.044(3) 1.195(3) 0.074(12) Uiso 1 1 d . . .
B11 B 0.3491(3) -0.0525(3) 1.3198(2) 0.0424(8) Uani 1 1 d . A .
H11 H 0.403(3) -0.129(3) 1.342(2) 0.048(9) Uiso 1 1 d . . .
B11A B -0.1995(4) 0.1659(3) 1.1741(3) 0.0513(9) Uani 1 1 d . A .
H11A H -0.256(4) 0.236(4) 1.143(3) 0.078(13) Uiso 1 1 d . . .
B12 B 0.3578(3) 0.0372(3) 1.2110(2) 0.0418(7) Uani 1 1 d . A .
H12 H 0.427(3) 0.018(3) 1.162(2) 0.052(10) Uiso 1 1 d . . .
B12A B -0.2231(3) 0.1082(3) 1.2934(3) 0.0497(9) Uani 1 1 d . A .
H12A H -0.293(3) 0.145(3) 1.329(3) 0.053(10) Uiso 1 1 d . . .
C1S C 0.540(7) 0.7924(19) 0.970(3) 0.0674(11) Uani 0.05 1 d PDU B 1
H1SA H 0.4976 0.8175 0.9124 0.081 Uiso 0.05 1 calc PR B 1
H1SB H 0.6064 0.8205 0.9582 0.081 Uiso 0.05 1 calc PR B 1
Cl1 Cl 0.591(3) 0.6538(19) 1.0041(16) 0.0848(4) Uani 0.05 1 d PDU B 1
Cl2 Cl 0.446(3) 0.837(3) 1.059(2) 0.0812(4) Uani 0.05 1 d PDU B 1
C1S' C 0.4855(4) 0.7929(4) 0.9517(3) 0.0674(11) Uani 0.95 1 d P C 2
H1SC H 0.4456 0.8289 0.8929 0.081 Uiso 0.95 1 calc PR C 2
H1SD H 0.5610 0.8069 0.9436 0.081 Uiso 0.95 1 calc PR C 2
Cl1' Cl 0.51217(13) 0.65775(10) 0.97464(8) 0.0848(4) Uani 0.95 1 d P C 2
Cl2' Cl 0.39921(12) 0.84693(13) 1.03971(9) 0.0812(4) Uani 0.95 1 d P C 2
C2S C 0.0405(7) 0.3985(6) 1.0144(7) 0.070(2) Uani 0.50 1 d P . .
H2SA H 0.0162 0.3556 0.9871 0.084 Uiso 0.50 1 d PR . .
H2SB H 0.1059 0.3533 1.0508 0.084 Uiso 0.50 1 d PR . .
Cl3 Cl -0.0761(2) 0.4550(2) 1.08611(19) 0.0594(6) Uani 0.50 1 d P . .
Cl4 Cl 0.0831(3) 0.4937(2) 0.9258(2) 0.0654(7) Uani 0.50 1 d P . .

loop_
_atom_site_aniso_label
_atom_site_aniso_U_11
_atom_site_aniso_U_22
_atom_site_aniso_U_33
_atom_site_aniso_U_23
_atom_site_aniso_U_13
_atom_site_aniso_U_12
Fe3 0.0381(2) 0.0306(3) 0.0301(2) -0.00748(18) -0.00456(17) -0.00509(18)
P1 0.0293(3) 0.0462(4) 0.0277(3) -0.0079(3) -0.0015(3) -0.0010(3)
P2 0.0308(3) 0.0360(4) 0.0393(4) -0.0040(3) -0.0022(3) -0.0063(3)
O1 0.0633(14) 0.0487(14) 0.0305(10) -0.0011(10) -0.0003(9) -0.0180(11)
C1 0.0359(14) 0.0446(18) 0.0307(14) -0.0130(13) -0.0003(12) -0.0073(12)
C1A 0.0535(18) 0.0378(18) 0.0394(16) -0.0107(14) -0.0131(14) -0.0060(14)
C2 0.0389(15) 0.0362(17) 0.0314(14) -0.0042(12) -0.0031(11) -0.0058(13)
C2A 0.0531(17) 0.0416(18) 0.0416(16) -0.0108(14) -0.0111(14) -0.0124(14)
C3 0.059(4) 0.031(3) 0.030(3) -0.006(2) 0.003(2) -0.013(3)
C3' 0.055(4) 0.037(4) 0.036(3) -0.007(3) -0.004(3) -0.007(3)
C4 0.039(3) 0.037(3) 0.032(3) -0.011(2) -0.004(2) -0.006(2)
C4' 0.041(3) 0.040(4) 0.039(3) -0.010(3) 0.001(3) -0.005(3)
C5 0.034(5) 0.046(6) 0.039(4) -0.011(4) -0.004(5) -0.011(5)
C5' 0.037(5) 0.050(6) 0.025(4) -0.003(4) 0.001(4) -0.016(5)
C6 0.0357(14) 0.0479(19) 0.0324(14) -0.0064(13) -0.0025(11) 0.0012(13)
C7 0.0303(13) 0.0406(17) 0.0331(13) -0.0046(12) -0.0023(10) -0.0029(11)
C8 0.0320(13) 0.0379(16) 0.0379(14) -0.0044(12) -0.0030(11) -0.0034(12)
C9 0.0308(13) 0.055(2) 0.0287(13) -0.0110(13) -0.0036(11) 0.0008(12)
C10 0.0387(15) 0.065(2) 0.0401(16) -0.0204(16) -0.0018(12) -0.0055(15)
C11 0.0428(17) 0.080(3) 0.0484(19) -0.0316(19) -0.0044(14) -0.0048(17)
C12 0.0467(18) 0.087(3) 0.0323(16) -0.0186(18) 0.0007(13) -0.0022(18)
C13 0.064(2) 0.076(3) 0.0356(17) -0.0059(17) 0.0082(15) -0.0075(19)
C14 0.0542(18) 0.057(2) 0.0316(15) -0.0068(14) 0.0024(13) -0.0048(16)
C15 0.0319(13) 0.0561(19) 0.0270(13) -0.0086(13) 0.0014(11) -0.0072(13)
C16 0.0335(14) 0.065(2) 0.0375(15) -0.0167(15) -0.0002(12) -0.0024(14)
C17 0.0336(15) 0.087(3) 0.0375(16) -0.0185(17) -0.0030(12) -0.0108(16)
C18 0.0465(17) 0.075(3) 0.0390(16) -0.0180(16) 0.0030(13) -0.0209(17)
C19 0.0473(17) 0.058(2) 0.0421(16) -0.0136(15) -0.0002(13) -0.0125(15)
C20 0.0345(14) 0.055(2) 0.0361(15) -0.0095(14) -0.0006(11) -0.0064(13)
C21 0.0303(13) 0.0428(17) 0.0432(15) -0.0130(13) -0.0009(11) -0.0105(12)
C22 0.0413(16) 0.0469(19) 0.0561(19) -0.0183(15) 0.0026(14) -0.0122(14)
C23 0.056(2) 0.065(2) 0.065(2) -0.036(2) 0.0056(17) -0.0145(18)
C24 0.0500(18) 0.081(3) 0.0435(17) -0.0221(18) 0.0030(14) -0.0211(18)
C25 0.0396(15) 0.059(2) 0.0430(16) -0.0056(15) -0.0043(13) -0.0162(14)
C26 0.0366(14) 0.0443(18) 0.0410(15) -0.0110(13) -0.0025(12) -0.0091(13)
C27 0.0380(14) 0.0342(16) 0.0346(14) -0.0028(12) -0.0030(11) -0.0044(12)
C28 0.0402(15) 0.0437(18) 0.0382(15) -0.0044(13) 0.0013(12) -0.0073(13)
C29 0.0511(17) 0.0420(18) 0.0369(15) -0.0089(13) -0.0035(13) -0.0013(14)
C30 0.0528(18) 0.0421(19) 0.0445(17) -0.0075(14) -0.0146(14) -0.0075(14)
C31 0.0424(16) 0.050(2) 0.0490(17) -0.0086(15) -0.0076(13) -0.0109(14)
C32 0.0343(14) 0.0469(19) 0.0430(16) -0.0125(14) -0.0027(12) -0.0050(13)
B4 0.0401(16) 0.0341(18) 0.0384(17) -0.0116(14) -0.0029(13) -0.0064(14)
B4A 0.053(2) 0.0340(19) 0.0412(18) -0.0070(15) -0.0110(15) -0.0124(15)
B5A 0.065(2) 0.034(2) 0.061(2) -0.0099(17) -0.0242(19) -0.0099(17)
B5 0.0389(17) 0.051(2) 0.0397(17) -0.0188(16) 0.0004(14) -0.0109(15)
B6 0.0370(16) 0.054(2) 0.0360(17) -0.0131(16) -0.0035(13) -0.0081(15)
B6A 0.067(2) 0.036(2) 0.056(2) -0.0094(17) -0.0281(19) -0.0085(17)
B7 0.0405(16) 0.0351(18) 0.0336(16) -0.0088(14) -0.0003(13) -0.0037(14)
B7A 0.0395(17) 0.0365(19) 0.0465(19) -0.0119(15) -0.0090(14) -0.0041(14)
B8 0.0461(17) 0.0359(18) 0.0313(15) -0.0097(14) 0.0006(13) -0.0098(14)
B8A 0.0408(17) 0.039(2) 0.0420(18) -0.0076(15) -0.0038(14) -0.0101(14)
B9 0.0430(17) 0.042(2) 0.0388(17) -0.0131(15) 0.0005(14) -0.0110(15)
B9A 0.050(2) 0.039(2) 0.061(2) -0.0043(17) -0.0138(17) -0.0139(16)
B10 0.0383(17) 0.050(2) 0.0405(18) -0.0157(16) -0.0003(14) -0.0086(15)
B10A 0.057(2) 0.042(2) 0.072(3) -0.0079(19) -0.028(2) -0.0143(18)
B11 0.0365(16) 0.043(2) 0.0377(17) -0.0083(15) -0.0019(13) -0.0029(15)
B11A 0.053(2) 0.036(2) 0.062(2) -0.0087(17) -0.0227(18) -0.0058(16)
B12 0.0418(17) 0.041(2) 0.0372(17) -0.0115(15) 0.0030(14) -0.0075(14)
B12A 0.0424(18) 0.043(2) 0.062(2) -0.0136(18) -0.0096(17) -0.0090(16)
C1S 0.076(2) 0.073(3) 0.0456(19) -0.0134(18) 0.0064(18) -0.020(2)
Cl1 0.1101(9) 0.0775(8) 0.0620(6) -0.0201(5) 0.0267(6) -0.0356(7)
Cl2 0.0931(9) 0.0960(9) 0.0604(7) -0.0359(6) 0.0204(6) -0.0346(8)
C1S' 0.076(2) 0.073(3) 0.0456(19) -0.0134(18) 0.0064(18) -0.020(2)
Cl1' 0.1101(9) 0.0775(8) 0.0620(6) -0.0201(5) 0.0267(6) -0.0356(7)
Cl2' 0.0931(9) 0.0960(9) 0.0604(7) -0.0359(6) 0.0204(6) -0.0346(8)
C2S 0.054(4) 0.048(5) 0.093(6) -0.016(4) 0.007(4) -0.003(3)
Cl3 0.0604(11) 0.0584(16) 0.0541(12) -0.0171(14) 0.0019(8) -0.0125(14)
Cl4 0.0790(15) 0.0653(18) 0.0552(13) -0.0206(15) 0.0101(10) -0.0289(17)

loop_
_atom_type_symbol
_atom_type_description
_atom_type_scat_dispersion_real
_atom_type_scat_dispersion_imag
_atom_type_scat_source
C C 0.0181 0.0091 'International Tables Vol C Tables 4.2.6.8 and 6.1.1.4'
H H 0.0000 0.0000 'International Tables Vol C Tables 4.2.6.8 and 6.1.1.4'
B B 0.0090 0.0039 'International Tables Vol C Tables 4.2.6.8 and 6.1.1.4'
O O 0.0492 0.0322 'International Tables Vol C Tables 4.2.6.8 and 6.1.1.4'
Fe Fe -1.1336 3.1974 'International Tables Vol C Tables 4.2.6.8 and 6.1.1.4'
P P 0.2955 0.4335 'International Tables Vol C Tables 4.2.6.8 and 6.1.1.4'
Cl Cl 0.3639 0.7018 'International Tables Vol C Tables 4.2.6.8 and 6.1.1.4'

loop_
_geom_angle_atom_site_label_1
_geom_angle_atom_site_label_2
_geom_angle_atom_site_label_3
_geom_angle
_geom_angle_site_symmetry_1
_geom_angle_site_symmetry_3
C1 Fe3 C2 45.12(12) . .
C1 Fe3 C1A 167.73(13) . .
C2 Fe3 C1A 124.05(13) . .
C1 Fe3 C2A 145.56(12) . .
C2 Fe3 C2A 168.64(12) . .
C1A Fe3 C2A 45.86(12) . .
C1 Fe3 B4 47.84(12) . .
C2 Fe3 B4 81.02(13) . .
C1A Fe3 B4 143.30(13) . .
C2A Fe3 B4 105.42(13) . .
C1 Fe3 B7 80.92(12) . .
C2 Fe3 B7 47.25(11) . .
C1A Fe3 B7 94.04(13) . .
C2A Fe3 B7 123.06(13) . .
B4 Fe3 B7 84.93(13) . .
C1 Fe3 B4A 122.68(13) . .
C2 Fe3 B4A 94.71(14) . .
C1A Fe3 B4A 46.87(13) . .
C2A Fe3 B4A 80.55(13) . .
B4 Fe3 B4A 168.96(13) . .
B7 Fe3 B4A 99.71(14) . .
C1 Fe3 B7A 105.69(12) . .
C2 Fe3 B7A 142.06(12) . .
C1A Fe3 B7A 80.79(13) . .
C2A Fe3 B7A 47.97(13) . .
B4 Fe3 B7A 94.42(13) . .
B7 Fe3 B7A 170.48(13) . .
B4A Fe3 B7A 82.65(14) . .
C1 Fe3 B8A 95.33(13) . .
C2 Fe3 B8A 102.47(13) . .
C1A Fe3 B8A 80.95(14) . .
C2A Fe3 B8A 82.11(13) . .
B4 Fe3 B8A 122.79(13) . .
B7 Fe3 B8A 138.31(14) . .
B4A Fe3 B8A 47.98(14) . .
B7A Fe3 B8A 49.06(14) . .
C1 Fe3 B8 82.25(12) . .
C2 Fe3 B8 81.79(13) . .
C1A Fe3 B8 103.09(13) . .
C2A Fe3 B8 95.13(13) . .
B4 Fe3 B8 49.91(12) . .
B7 Fe3 B8 49.72(13) . .
B4A Fe3 B8 139.87(13) . .
B7A Fe3 B8 123.48(14) . .
B8A Fe3 B8 171.30(13) . .
C15 P1 C9 109.26(14) . .
C15 P1 C6 109.49(15) . .
C9 P1 C6 108.90(15) . .
C15 P1 C7 109.16(14) . .
C9 P1 C7 107.91(13) . .
C6 P1 C7 112.07(14) . .
C27 P2 C21 103.69(13) . .
C27 P2 C8 100.58(13) . .
C21 P2 C8 100.09(13) . .
C3 O1 C3' 105.8(4) . .
C3 O1 B8 125.8(3) . .
C3' O1 B8 128.4(3) . .
C2 C1 B5 111.6(2) . .
C2 C1 B4 111.9(2) . .
B5 C1 B4 63.6(2) . .
C2 C1 B6 62.35(19) . .
B5 C1 B6 62.6(2) . .
B4 C1 B6 116.1(2) . .
C2 C1 Fe3 67.47(15) . .
B5 C1 Fe3 126.4(2) . .
B4 C1 Fe3 67.81(15) . .
B6 C1 Fe3 126.8(2) . .
C2 C1 H1 118(2) . .
B5 C1 H1 118(2) . .
B4 C1 H1 121(2) . .
B6 C1 H1 113(2) . .
Fe3 C1 H1 105(2) . .
C2A C1A B4A 111.4(2) . .
C2A C1A B5A 112.3(3) . .
B4A C1A B5A 62.0(2) . .
C2A C1A B6A 62.4(2) . .
B4A C1A B6A 113.4(3) . .
B5A C1A B6A 62.3(2) . .
C2A C1A Fe3 67.23(15) . .
B4A C1A Fe3 68.02(16) . .
B5A C1A Fe3 125.5(2) . .
B6A C1A Fe3 125.7(2) . .
C2A C1A H1A 122(2) . .
B4A C1A H1A 119(2) . .
B5A C1A H1A 116(2) . .
B6A C1A H1A 116(2) . .
Fe3 C1A H1A 106(2) . .
C1 C2 B7 112.8(2) . .
C1 C2 B11 112.4(3) . .
B7 C2 B11 63.62(19) . .
C1 C2 B6 62.60(19) . .
B7 C2 B6 116.6(2) . .
B11 C2 B6 62.79(19) . .
C1 C2 Fe3 67.41(15) . .
B7 C2 Fe3 68.27(15) . .
B11 C2 Fe3 126.9(2) . .
B6 C2 Fe3 127.0(2) . .
C1 C2 H2 118(2) . .
B7 C2 H2 122(2) . .
B11 C2 H2 116(2) . .
B6 C2 H2 110(2) . .
Fe3 C2 H2 108(2) . .
C1A C2A B7A 109.6(2) . .
C1A C2A B11A 109.2(3) . .
B7A C2A B11A 62.3(2) . .
C1A C2A B6A 61.3(2) . .
B7A C2A B6A 112.8(3) . .
B11A C2A B6A 61.2(2) . .
C1A C2A Fe3 66.91(16) . .
B7A C2A Fe3 67.30(15) . .
B11A C2A Fe3 124.1(2) . .
B6A C2A Fe3 124.5(2) . .
C1A C2A H2A 119.4(18) . .
B7A C2A H2A 123.4(18) . .
B11A C2A H2A 119.6(19) . .
B6A C2A H2A 114.5(18) . .
Fe3 C2A H2A 107.1(18) . .
O1 C3 C4 111.1(5) . .
O1 C3 H3A 109.4 . .
C4 C3 H3A 109.4 . .
O1 C3 H3B 109.4 . .
C4 C3 H3B 109.4 . .
H3A C3 H3B 108.0 . .
O1 C3' C4' 113.2(5) . .
O1 C3' H3'A 108.9 . .
C4' C3' H3'A 108.9 . .
O1 C3' H3'B 108.9 . .
C4' C3' H3'B 108.9 . .
H3'A C3' H3'B 107.8 . .
O1 C3' H2SB 125.4 . .
C4' C3' H2SB 115.0 . .
H3'A C3' H2SB 78.0 . .
H3'B C3' H2SB 30.3 . .
C3 C4 C5 113.2(6) . .
C3 C4 H4B 108.9 . .
C5 C4 H4B 108.9 . .
C3 C4 H4C 108.9 . .
C5 C4 H4C 108.9 . .
H4B C4 H4C 107.7 . .
C5' C4' C3' 112.1(6) . .
C5' C4' H4'A 109.2 . .
C3' C4' H4'A 109.2 . .
C5' C4' H4'B 109.2 . .
C3' C4' H4'B 109.2 . .
H4'A C4' H4'B 107.9 . .
C4 C5 C6 105.6(7) . .
C4 C5 H5B 110.6 . .
C6 C5 H5B 110.6 . .
C4 C5 H5C 110.6 . .
C6 C5 H5C 110.6 . .
H5B C5 H5C 108.7 . .
C4' C5' C6 117.3(7) . .
C4' C5' H5'A 108.0 . .
C6 C5' H5'A 108.0 . .
C4' C5' H5'B 108.0 . .
C6 C5' H5'B 108.0 . .
H5'A C5' H5'B 107.2 . .
C5' C6 C5 20.6(3) . .
C5' C6 P1 120.7(5) . .
C5 C6 P1 111.3(5) . .
C5' C6 H6B 117.6 . .
C5 C6 H6B 109.4 . .
P1 C6 H6B 109.4 . .
C5' C6 H6C 88.8 . .
C5 C6 H6C 109.4 . .
P1 C6 H6C 109.4 . .
H6B C6 H6C 108.0 . .
C8 C7 P1 112.3(2) . .
C8 C7 H7B 109.1 . .
P1 C7 H7B 109.1 . .
C8 C7 H7C 109.1 . .
P1 C7 H7C 109.1 . .
H7B C7 H7C 107.9 . .
C7 C8 P2 108.7(2) . .
C7 C8 H8B 109.9 . .
P2 C8 H8B 109.9 . .
C7 C8 H8C 109.9 . .
P2 C8 H8C 109.9 . .
H8B C8 H8C 108.3 . .
C14 C9 C10 120.5(3) . .
C14 C9 P1 118.2(3) . .
C10 C9 P1 121.2(2) . .
C9 C10 C11 118.5(3) . .
C9 C10 H10B 120.7 . .
C11 C10 H10B 120.7 . .
C12 C11 C10 120.7(4) . .
C12 C11 H11B 119.7 . .
C10 C11 H11B 119.7 . .
C11 C12 C13 120.4(3) . .
C11 C12 H12B 119.8 . .
C13 C12 H12B 119.8 . .
C12 C13 C14 120.4(4) . .
C12 C13 H13A 119.8 . .
C14 C13 H13A 119.8 . .
C13 C14 C9 119.5(4) . .
C13 C14 H14A 120.2 . .
C9 C14 H14A 120.2 . .
C20 C15 C16 119.4(3) . .
C20 C15 P1 122.1(2) . .
C16 C15 P1 118.4(3) . .
C17 C16 C15 119.6(3) . .
C17 C16 H16A 120.2 . .
C15 C16 H16A 120.2 . .
C16 C17 C18 120.6(3) . .
C16 C17 H17A 119.7 . .
C18 C17 H17A 119.7 . .
C19 C18 C17 119.7(3) . .
C19 C18 H18A 120.1 . .
C17 C18 H18A 120.1 . .
C18 C19 C20 120.6(3) . .
C18 C19 H19A 119.7 . .
C20 C19 H19A 119.7 . .
C19 C20 C15 120.1(3) . .
C19 C20 H20A 120.0 . .
C15 C20 H20A 120.0 . .
C22 C21 C26 118.6(3) . .
C22 C21 P2 118.1(2) . .
C26 C21 P2 123.2(2) . .
C21 C22 C23 120.8(3) . .
C21 C22 H22A 119.6 . .
C23 C22 H22A 119.6 . .
C24 C23 C22 119.9(3) . .
C24 C23 H23A 120.1 . .
C22 C23 H23A 120.1 . .
C23 C24 C25 120.5(3) . .
C23 C24 H24A 119.7 . .
C25 C24 H24A 119.7 . .
C24 C25 C26 119.7(3) . .
C24 C25 H25A 120.2 . .
C26 C25 H25A 120.2 . .
C25 C26 C21 120.6(3) . .
C25 C26 H26A 119.7 . .
C21 C26 H26A 119.7 . .
C32 C27 C28 117.6(3) . .
C32 C27 P2 121.8(2) . .
C28 C27 P2 120.1(2) . .
C29 C28 C27 120.9(3) . .
C29 C28 H28A 119.6 . .
C27 C28 H28A 119.6 . .
C28 C29 C30 120.9(3) . .
C28 C29 H29A 119.5 . .
C30 C29 H29A 119.5 . .
C31 C30 C29 118.7(3) . .
C31 C30 H30A 120.6 . .
C29 C30 H30A 120.6 . .
C30 C31 C32 120.5(3) . .
C30 C31 H31A 119.8 . .
C32 C31 H31A 119.8 . .
C31 C32 C27 121.4(3) . .
C31 C32 H32A 119.3 . .
C27 C32 H32A 119.3 . .
C1 B4 B5 58.05(19) . .
C1 B4 B9 102.6(2) . .
B5 B4 B9 58.78(18) . .
C1 B4 B8 105.1(2) . .
B5 B4 B8 108.5(2) . .
B9 B4 B8 60.60(18) . .
C1 B4 Fe3 64.36(15) . .
B5 B4 Fe3 118.2(2) . .
B9 B4 Fe3 119.2(2) . .
B8 B4 Fe3 66.49(15) . .
C1 B4 H4 121.6(18) . .
B5 B4 H4 114.4(18) . .
B9 B4 H4 122.1(18) . .
B8 B4 H4 128.1(18) . .
Fe3 B4 H4 113.2(18) . .
C1A B4A B8A 107.2(2) . .
C1A B4A B5A 59.9(2) . .
B8A B4A B5A 110.5(3) . .
C1A B4A B9A 106.9(3) . .
B8A B4A B9A 61.4(2) . .
B5A B4A B9A 60.5(2) . .
C1A B4A Fe3 65.11(16) . .
B8A B4A Fe3 66.71(16) . .
B5A B4A Fe3 120.9(2) . .
B9A B4A Fe3 121.8(2) . .
C1A B4A H4A 123(2) . .
B8A B4A H4A 124(2) . .
B5A B4A H4A 116(2) . .
B9A B4A H4A 119(2) . .
Fe3 B4A H4A 111(2) . .
C1A B5A B4A 58.1(2) . .
C1A B5A B9A 104.9(3) . .
B4A B5A B9A 59.8(2) . .
C1A B5A B10A 105.1(3) . .
B4A B5A B10A 107.7(3) . .
B9A B5A B10A 60.5(2) . .
C1A B5A B6A 58.9(2) . .
B4A B5A B6A 107.4(3) . .
B9A B5A B6A 108.7(3) . .
B10A B5A B6A 60.2(2) . .
C1A B5A H5A 119(2) . .
B4A B5A H5A 117(2) . .
B9A B5A H5A 124(2) . .
B10A B5A H5A 129(2) . .
B6A B5A H5A 123(2) . .
C1 B5 B9 104.3(2) . .
C1 B5 B6 59.38(19) . .
B9 B5 B6 108.2(2) . .
C1 B5 B10 104.4(3) . .
B9 B5 B10 60.1(2) . .
B6 B5 B10 59.6(2) . .
C1 B5 B4 58.35(18) . .
B9 B5 B4 60.69(19) . .
B6 B5 B4 109.1(2) . .
B10 B5 B4 108.9(2) . .
C1 B5 H5 115.3(19) . .
B9 B5 H5 133(2) . .
B6 B5 H5 114(2) . .
B10 B5 H5 127(2) . .
B4 B5 H5 121(2) . .
C2 B6 C1 55.05(17) . .
C2 B6 B10 103.5(2) . .
C1 B6 B10 104.1(2) . .
C2 B6 B5 102.3(2) . .
C1 B6 B5 58.05(19) . .
B10 B6 B5 60.6(2) . .
C2 B6 B11 58.06(18) . .
C1 B6 B11 102.6(2) . .
B10 B6 B11 59.8(2) . .
B5 B6 B11 107.3(2) . .
C2 B6 H6 118.7(19) . .
C1 B6 H6 120.3(19) . .
B10 B6 H6 130.6(19) . .
B5 B6 H6 126.4(19) . .
B11 B6 H6 122.9(19) . .
C1A B6A C2A 56.3(2) . .
C1A B6A B11A 103.6(3) . .
C2A B6A B11A 59.0(2) . .
C1A B6A B5A 58.8(2) . .
C2A B6A B5A 104.6(3) . .
B11A B6A B5A 107.3(3) . .
C1A B6A B10A 104.6(3) . .
C2A B6A B10A 105.8(3) . .
B11A B6A B10A 60.3(2) . .
B5A B6A B10A 59.6(2) . .
C1A B6A H6A 119(2) . .
C2A B6A H6A 118(2) . .
B11A B6A H6A 125(2) . .
B5A B6A H6A 124(2) . .
B10A B6A H6A 130(2) . .
C2 B7 B11 58.51(18) . .
C2 B7 B12 103.2(2) . .
B11 B7 B12 59.0(2) . .
C2 B7 B8 105.3(2) . .
B11 B7 B8 108.8(3) . .
B12 B7 B8 60.63(19) . .
C2 B7 Fe3 64.47(14) . .
B11 B7 Fe3 118.8(2) . .
B12 B7 Fe3 119.4(2) . .
B8 B7 Fe3 66.42(15) . .
C2 B7 H7 122.7(18) . .
B11 B7 H7 115.1(18) . .
B12 B7 H7 121.3(17) . .
B8 B7 H7 126.6(18) . .
Fe3 B7 H7 112.8(18) . .
C2A B7A B11A 58.9(2) . .
C2A B7A B8A 105.8(2) . .
B11A B7A B8A 108.0(3) . .
C2A B7A B12A 105.4(3) . .
B11A B7A B12A 59.6(2) . .
B8A B7A B12A 60.4(2) . .
C2A B7A Fe3 64.73(15) . .
B11A B7A Fe3 118.8(2) . .
B8A B7A Fe3 66.14(16) . .
B12A B7A Fe3 119.9(2) . .
C2A B7A H7A 120(2) . .
B11A B7A H7A 112(2) . .
B8A B7A H7A 130(2) . .
B12A B7A H7A 119(2) . .
Fe3 B7A H7A 116(2) . .
O1 B8 B7 125.0(3) . .
O1 B8 B4 125.6(3) . .
B7 B8 B4 104.8(2) . .
O1 B8 B12 117.5(2) . .
B7 B8 B12 59.20(19) . .
B4 B8 B12 105.4(2) . .
O1 B8 B9 118.4(3) . .
B7 B8 B9 104.8(2) . .
B4 B8 B9 59.11(18) . .
B12 B8 B9 58.41(19) . .
O1 B8 Fe3 117.8(2) . .
B7 B8 Fe3 63.86(15) . .
B4 B8 Fe3 63.61(15) . .
B12 B8 Fe3 116.0(2) . .
B9 B8 Fe3 115.43(19) . .
B4A B8A B7A 106.1(2) . .
B4A B8A B9A 59.4(2) . .
B7A B8A B9A 107.2(3) . .
B4A B8A B12A 106.1(3) . .
B7A B8A B12A 59.9(2) . .
B9A B8A B12A 59.4(2) . .
B4A B8A Fe3 65.30(16) . .
B7A B8A Fe3 64.79(16) . .
B9A B8A Fe3 118.7(2) . .
B12A B8A Fe3 118.3(2) . .
B4A B8A H8A 121.3(17) . .
B7A B8A H8A 126.1(17) . .
B9A B8A H8A 117.7(17) . .
B12A B8A H8A 121.4(17) . .
Fe3 B8A H8A 112.0(17) . .
B5 B9 B12 108.4(3) . .
B5 B9 B10 60.8(2) . .
B12 B9 B10 60.0(2) . .
B5 B9 B4 60.53(19) . .
B12 B9 B4 108.2(2) . .
B10 B9 B4 109.3(2) . .
B5 B9 B8 109.7(2) . .
B12 B9 B8 60.8(2) . .
B10 B9 B8 110.0(3) . .
B4 B9 B8 60.30(18) . .
B5 B9 H9 119.0(18) . .
B12 B9 H9 123.8(18) . .
B10 B9 H9 120.5(18) . .
B4 B9 H9 120.3(18) . .
B8 B9 H9 121.7(18) . .
B4A B9A B5A 59.7(2) . .
B4A B9A B12A 106.7(3) . .
B5A B9A B12A 107.7(3) . .
B4A B9A B10A 107.1(3) . .
B5A B9A B10A 59.8(2) . .
B12A B9A B10A 60.1(2) . .
B4A B9A B8A 59.2(2) . .
B5A B9A B8A 108.0(3) . .
B12A B9A B8A 60.5(2) . .
B10A B9A B8A 108.8(3) . .
B4A B9A H9A 120.3(19) . .
B5A B9A H9A 121.2(18) . .
B12A B9A H9A 123.9(19) . .
B10A B9A H9A 123.9(19) . .
B8A B9A H9A 120.2(18) . .
B11 B10 B6 60.3(2) . .
B11 B10 B12 59.5(2) . .
B6 B10 B12 108.1(3) . .
B11 B10 B9 107.1(2) . .
B6 B10 B9 107.5(2) . .
B12 B10 B9 60.0(2) . .
B11 B10 B5 107.1(2) . .
B6 B10 B5 59.8(2) . .
B12 B10 B5 107.1(2) . .
B9 B10 B5 59.13(19) . .
B11 B10 H10 123(2) . .
B6 B10 H10 122(2) . .
B12 B10 H10 122.1(19) . .
B9 B10 H10 121(2) . .
B5 B10 H10 122(2) . .
B5A B10A B11A 107.0(3) . .
B5A B10A B6A 60.1(2) . .
B11A B10A B6A 59.4(2) . .
B5A B10A B9A 59.7(2) . .
B11A B10A B9A 107.3(3) . .
B6A B10A B9A 108.0(3) . .
B5A B10A B12A 107.4(3) . .
B11A B10A B12A 59.9(2) . .
B6A B10A B12A 107.7(3) . .
B9A B10A B12A 59.9(2) . .
B5A B10A H10A 124(2) . .
B11A B10A H10A 120(2) . .
B6A B10A H10A 120(2) . .
B9A B10A H10A 125(2) . .
B12A B10A H10A 121(2) . .
C2 B11 B12 104.1(2) . .
C2 B11 B10 104.4(2) . .
B12 B11 B10 60.4(2) . .
C2 B11 B6 59.15(18) . .
B12 B11 B6 108.6(3) . .
B10 B11 B6 59.9(2) . .
C2 B11 B7 57.87(17) . .
B12 B11 B7 60.8(2) . .
B10 B11 B7 109.2(3) . .
B6 B11 B7 108.7(2) . .
C2 B11 H11 119(2) . .
B12 B11 H11 126.6(19) . .
B10 B11 H11 127.9(19) . .
B6 B11 H11 119.7(19) . .
B7 B11 H11 117.6(19) . .
C2A B11A B6A 59.8(2) . .
C2A B11A B12A 106.0(3) . .
B6A B11A B12A 108.8(3) . .
C2A B11A B10A 106.4(3) . .
B6A B11A B10A 60.3(3) . .
B12A B11A B10A 60.2(2) . .
C2A B11A B7A 58.84(19) . .
B6A B11A B7A 108.8(3) . .
B12A B11A B7A 60.4(2) . .
B10A B11A B7A 108.7(3) . .
C2A B11A H11A 124(3) . .
B6A B11A H11A 124(3) . .
B12A B11A H11A 119(3) . .
B10A B11A H11A 124(3) . .
B7A B11A H11A 118(3) . .
B11 B12 B10 60.0(2) . .
B11 B12 B9 107.5(2) . .
B10 B12 B9 60.0(2) . .
B11 B12 B7 60.20(19) . .
B10 B12 B7 108.4(2) . .
B9 B12 B7 107.5(2) . .
B11 B12 B8 109.4(2) . .
B10 B12 B8 110.1(2) . .
B9 B12 B8 60.83(19) . .
B7 B12 B8 60.17(19) . .
B11 B12 H12 121(2) . .
B10 B12 H12 122.5(19) . .
B9 B12 H12 123(2) . .
B7 B12 H12 120.3(19) . .
B8 B12 H12 119(2) . .
B11A B12A B9A 107.6(3) . .
B11A B12A B10A 60.0(2) . .
B9A B12A B10A 60.0(2) . .
B11A B12A B7A 60.0(2) . .
B9A B12A B7A 107.7(3) . .
B10A B12A B7A 108.2(3) . .
B11A B12A B8A 107.8(3) . .
B9A B12A B8A 60.1(2) . .
B10A B12A B8A 108.4(3) . .
B7A B12A B8A 59.7(2) . .
B11A B12A H12A 120(2) . .
B9A B12A H12A 125(2) . .
B10A B12A H12A 124(2) . .
B7A B12A H12A 118(2) . .
B8A B12A H12A 121(2) . .
Cl1 C1S Cl2 108(2) . .
Cl1 C1S H1SA 110.0 . .
Cl2 C1S H1SA 110.0 . .
Cl1 C1S H1SB 110.0 . .
Cl2 C1S H1SB 110.0 . .
H1SA C1S H1SB 108.4 . .
Cl1' C1S' Cl2' 113.1(2) . .
Cl1' C1S' H1SC 109.0 . .
Cl2' C1S' H1SC 109.0 . .
Cl1' C1S' H1SD 109.0 . .
Cl2' C1S' H1SD 109.0 . .
H1SC C1S' H1SD 107.8 . .
Cl4 C2S Cl3 112.6(4) . .
Cl4 C2S Cl4 94.8(4) . 2_567
Cl3 C2S Cl4 18.01(12) . 2_567
Cl4 C2S H2SA 108.5 . .
Cl3 C2S H2SA 108.6 . .
Cl4 C2S H2SA 119.3 2_567 .
Cl4 C2S H2SB 109.5 . .
Cl3 C2S H2SB 109.6 . .
Cl4 C2S H2SB 115.6 2_567 .
H2SA C2S H2SB 107.9 . .
Cl4 Cl3 C2S 106.4(5) 2_567 .
Cl3 Cl4 C2S 139.9(6) 2_567 .
Cl3 Cl4 C2S 55.6(5) 2_567 2_567
C2S Cl4 C2S 85.2(4) . 2_567

loop_
_geom_bond_atom_site_label_1
_geom_bond_atom_site_label_2
_geom_bond_distance
_geom_bond_site_symmetry_2
Fe3 C1 2.072(3) .
Fe3 C2 2.073(3) .
Fe3 C1A 2.088(3) .
Fe3 C2A 2.093(3) .
Fe3 B4 2.128(3) .
Fe3 B7 2.134(3) .
Fe3 B4A 2.135(4) .
Fe3 B7A 2.135(3) .
Fe3 B8A 2.158(3) .
Fe3 B8 2.178(3) .
P1 C15 1.791(3) .
P1 C9 1.795(3) .
P1 C6 1.802(3) .
P1 C7 1.807(3) .
P2 C27 1.828(3) .
P2 C21 1.836(3) .
P2 C8 1.862(3) .
O1 C3 1.295(6) .
O1 C3' 1.344(7) .
O1 B8 1.413(4) .
C1 C2 1.590(4) .
C1 B5 1.698(5) .
C1 B4 1.704(4) .
C1 B6 1.722(4) .
C1 H1 0.84(4) .
C1A C2A 1.629(5) .
C1A B4A 1.680(5) .
C1A B5A 1.713(5) .
C1A B6A 1.716(5) .
C1A H1A 0.99(4) .
C2 B7 1.687(4) .
C2 B11 1.698(4) .
C2 B6 1.718(5) .
C2 H2 0.83(4) .
C2A B7A 1.719(5) .
C2A B11A 1.720(5) .
C2A B6A 1.734(5) .
C2A H2A 1.10(4) .
C3 C4 1.514(8) .
C3 H3A 0.9900 .
C3 H3B 0.9900 .
C3' C4' 1.528(8) .
C3' H3'A 0.9900 .
C3' H3'B 0.9900 .
C4 C5 1.523(13) .
C4 H4B 0.9900 .
C4 H4C 0.9900 .
C4' C5' 1.489(11) .
C4' H4'A 0.9900 .
C4' H4'B 0.9900 .
C5 C6 1.533(13) .
C5 H5B 0.9900 .
C5 H5C 0.9900 .
C5' C6 1.524(12) .
C5' H5'A 0.9900 .
C5' H5'B 0.9900 .
C6 H6B 0.9900 .
C6 H6C 0.9900 .
C7 C8 1.532(4) .
C7 H7B 0.9900 .
C7 H7C 0.9900 .
C8 H8B 0.9900 .
C8 H8C 0.9900 .
C9 C14 1.388(5) .
C9 C10 1.393(5) .
C10 C11 1.402(5) .
C10 H10B 0.9500 .
C11 C12 1.366(6) .
C11 H11B 0.9500 .
C12 C13 1.377(6) .
C12 H12B 0.9500 .
C13 C14 1.384(5) .
C13 H13A 0.9500 .
C14 H14A 0.9500 .
C15 C20 1.392(5) .
C15 C16 1.402(4) .
C16 C17 1.380(5) .
C16 H16A 0.9500 .
C17 C18 1.388(5) .
C17 H17A 0.9500 .
C18 C19 1.376(5) .
C18 H18A 0.9500 .
C19 C20 1.382(5) .
C19 H19A 0.9500 .
C20 H20A 0.9500 .
C21 C22 1.380(4) .
C21 C26 1.397(4) .
C22 C23 1.392(5) .
C22 H22A 0.9500 .
C23 C24 1.368(6) .
C23 H23A 0.9500 .
C24 C25 1.382(5) .
C24 H24A 0.9500 .
C25 C26 1.385(4) .
C25 H25A 0.9500 .
C26 H26A 0.9500 .
C27 C32 1.390(4) .
C27 C28 1.407(4) .
C28 C29 1.374(5) .
C28 H28A 0.9500 .
C29 C30 1.392(5) .
C29 H29A 0.9500 .
C30 C31 1.385(5) .
C30 H30A 0.9500 .
C31 C32 1.385(5) .
C31 H31A 0.9500 .
C32 H32A 0.9500 .
B4 B5 1.792(5) .
B4 B9 1.795(5) .
B4 B8 1.817(4) .
B4 H4 1.08(4) .
B4A B8A 1.746(5) .
B4A B5A 1.749(5) .
B4A B9A 1.750(5) .
B4A H4A 1.06(4) .
B5A B9A 1.762(6) .
B5A B10A 1.765(6) .
B5A B6A 1.774(6) .
B5A H5A 1.07(4) .
B5 B9 1.761(5) .
B5 B6 1.776(5) .
B5 B10 1.790(5) .
B5 H5 1.08(4) .
B6 B10 1.773(5) .
B6 B11 1.780(5) .
B6 H6 1.04(3) .
B6A B11A 1.757(6) .
B6A B10A 1.775(7) .
B6A H6A 1.02(4) .
B7 B11 1.784(5) .
B7 B12 1.795(5) .
B7 B8 1.813(5) .
B7 H7 1.10(3) .
B7A B11A 1.779(5) .
B7A B8A 1.783(5) .
B7A B12A 1.785(5) .
B7A H7A 1.11(4) .
B8 B12 1.822(5) .
B8 B9 1.823(5) .
B8A B9A 1.786(5) .
B8A B12A 1.794(5) .
B8A H8A 1.07(3) .
B9 B12 1.778(5) .
B9 B10 1.778(5) .
B9 H9 1.09(3) .
B9A B12A 1.774(6) .
B9A B10A 1.777(6) .
B9A H9A 1.07(3) .
B10 B11 1.771(5) .
B10 B12 1.778(5) .
B10 H10 1.09(4) .
B10A B11A 1.774(6) .
B10A B12A 1.778(6) .
B10A H10A 1.04(4) .
B11 B12 1.762(5) .
B11 H11 1.02(4) .
B11A B12A 1.772(6) .
B11A H11A 1.01(5) .
B12 H12 1.05(4) .
B12A H12A 1.00(4) .
C1S Cl1 1.750(2) .
C1S Cl2 1.750(2) .
C1S H1SA 0.9900 .
C1S H1SB 0.9900 .
C1S' Cl1' 1.731(5) .
C1S' Cl2' 1.759(4) .
C1S' H1SC 0.9900 .
C1S' H1SD 0.9900 .
C2S Cl4 1.744(9) .
C2S Cl3 1.762(8) .
C2S Cl4 2.049(8) 2_567
C2S H2SA 0.9615 .
C2S H2SB 0.9586 .
Cl3 Cl4 0.661(2) 2_567
Cl4 Cl3 0.661(2) 2_567
Cl4 C2S 2.049(8) 2_567

loop_
_geom_torsion_atom_site_label_1
_geom_torsion_atom_site_label_2
_geom_torsion_atom_site_label_3
_geom_torsion_atom_site_label_4
_geom_torsion
_geom_torsion_site_symmetry_1
_geom_torsion_site_symmetry_4
C1A Fe3 C1 C2 30.6(6) . .
C2A Fe3 C1 C2 -173.9(2) . .
B4 Fe3 C1 C2 -127.2(2) . .
B7 Fe3 C1 C2 -35.82(17) . .
B4A Fe3 C1 C2 59.9(2) . .
B7A Fe3 C1 C2 151.21(17) . .
B8A Fe3 C1 C2 102.31(17) . .
B8 Fe3 C1 C2 -86.11(17) . .
C2 Fe3 C1 B5 101.0(3) . .
C1A Fe3 C1 B5 131.6(6) . .
C2A Fe3 C1 B5 -72.9(3) . .
B4 Fe3 C1 B5 -26.2(2) . .
B7 Fe3 C1 B5 65.2(3) . .
B4A Fe3 C1 B5 160.9(2) . .
B7A Fe3 C1 B5 -107.8(3) . .
B8A Fe3 C1 B5 -156.7(3) . .
B8 Fe3 C1 B5 14.9(3) . .
C2 Fe3 C1 B4 127.2(2) . .
C1A Fe3 C1 B4 157.8(6) . .
C2A Fe3 C1 B4 -46.7(3) . .
B7 Fe3 C1 B4 91.38(17) . .
B4A Fe3 C1 B4 -172.86(17) . .
B7A Fe3 C1 B4 -81.59(18) . .
B8A Fe3 C1 B4 -130.49(17) . .
B8 Fe3 C1 B4 41.10(16) . .
C2 Fe3 C1 B6 20.4(2) . .
C1A Fe3 C1 B6 51.0(7) . .
C2A Fe3 C1 B6 -153.5(2) . .
B4 Fe3 C1 B6 -106.8(3) . .
B7 Fe3 C1 B6 -15.4(3) . .
B4A Fe3 C1 B6 80.3(3) . .
B7A Fe3 C1 B6 171.6(3) . .
B8A Fe3 C1 B6 122.7(3) . .
B8 Fe3 C1 B6 -65.7(3) . .
C1 Fe3 C1A C2A 160.9(5) . .
C2 Fe3 C1A C2A -173.25(17) . .
B4 Fe3 C1A C2A -47.0(3) . .
B7 Fe3 C1A C2A -133.92(18) . .
B4A Fe3 C1A C2A 126.6(3) . .
B7A Fe3 C1A C2A 38.03(18) . .
B8A Fe3 C1A C2A 87.76(19) . .
B8 Fe3 C1A C2A -84.38(19) . .
C1 Fe3 C1A B4A 34.4(7) . .
C2 Fe3 C1A B4A 60.2(2) . .
C2A Fe3 C1A B4A -126.6(3) . .
B4 Fe3 C1A B4A -173.5(2) . .
B7 Fe3 C1A B4A 99.52(19) . .
B7A Fe3 C1A B4A -88.53(19) . .
B8A Fe3 C1A B4A -38.79(18) . .
B8 Fe3 C1A B4A 149.06(18) . .
C1 Fe3 C1A B5A 59.1(7) . .
C2 Fe3 C1A B5A 84.9(3) . .
C2A Fe3 C1A B5A -101.8(3) . .
B4 Fe3 C1A B5A -148.8(3) . .
B7 Fe3 C1A B5A 124.2(3) . .
B4A Fe3 C1A B5A 24.7(3) . .
B7A Fe3 C1A B5A -63.8(3) . .
B8A Fe3 C1A B5A -14.1(3) . .
B8 Fe3 C1A B5A 173.8(3) . .
C1 Fe3 C1A B6A 138.1(5) . .
C2 Fe3 C1A B6A 163.9(3) . .
C2A Fe3 C1A B6A -22.8(3) . .
B4 Fe3 C1A B6A -69.8(4) . .
B7 Fe3 C1A B6A -156.7(3) . .
B4A Fe3 C1A B6A 103.7(3) . .
B7A Fe3 C1A B6A 15.2(3) . .
B8A Fe3 C1A B6A 64.9(3) . .
B8 Fe3 C1A B6A -107.2(3) . .
B5 C1 C2 B7 -69.3(3) . .
B4 C1 C2 B7 -0.2(3) . .
B6 C1 C2 B7 -109.2(3) . .
Fe3 C1 C2 B7 52.4(2) . .
B5 C1 C2 B11 0.3(3) . .
B4 C1 C2 B11 69.5(3) . .
B6 C1 C2 B11 -39.5(2) . .
Fe3 C1 C2 B11 122.1(2) . .
B5 C1 C2 B6 39.9(2) . .
B4 C1 C2 B6 109.0(3) . .
Fe3 C1 C2 B6 161.63(19) . .
B5 C1 C2 Fe3 -121.8(2) . .
B4 C1 C2 Fe3 -52.62(19) . .
B6 C1 C2 Fe3 -161.63(19) . .
C1A Fe3 C2 C1 -172.49(17) . .
C2A Fe3 C2 C1 162.2(6) . .
B4 Fe3 C2 C1 36.71(16) . .
B7 Fe3 C2 C1 128.1(2) . .
B4A Fe3 C2 C1 -133.03(17) . .
B7A Fe3 C2 C1 -48.9(3) . .
B8A Fe3 C2 C1 -85.07(18) . .
B8 Fe3 C2 C1 87.22(17) . .
C1 Fe3 C2 B7 -128.1(2) . .
C1A Fe3 C2 B7 59.4(2) . .
C2A Fe3 C2 B7 34.0(7) . .
B4 Fe3 C2 B7 -91.39(18) . .
B4A Fe3 C2 B7 98.87(18) . .
B7A Fe3 C2 B7 -177.0(2) . .
B8A Fe3 C2 B7 146.83(18) . .
B8 Fe3 C2 B7 -40.89(17) . .
C1 Fe3 C2 B11 -101.8(3) . .
C1A Fe3 C2 B11 85.7(3) . .
C2A Fe3 C2 B11 60.3(8) . .
B4 Fe3 C2 B11 -65.1(3) . .
B7 Fe3 C2 B11 26.3(2) . .
B4A Fe3 C2 B11 125.2(3) . .
B7A Fe3 C2 B11 -150.8(3) . .
B8A Fe3 C2 B11 173.1(3) . .
B8 Fe3 C2 B11 -14.6(3) . .
C1 Fe3 C2 B6 -20.5(2) . .
C1A Fe3 C2 B6 167.0(2) . .
C2A Fe3 C2 B6 141.7(6) . .
B4 Fe3 C2 B6 16.2(2) . .
B7 Fe3 C2 B6 107.6(3) . .
B4A Fe3 C2 B6 -153.5(2) . .
B7A Fe3 C2 B6 -69.4(3) . .
B8A Fe3 C2 B6 -105.6(2) . .
B8 Fe3 C2 B6 66.7(2) . .
B4A C1A C2A B7A -0.2(3) . .
B5A C1A C2A B7A 67.2(3) . .
B6A C1A C2A B7A 105.9(3) . .
Fe3 C1A C2A B7A -53.3(2) . .
B4A C1A C2A B11A -66.7(3) . .
B5A C1A C2A B11A 0.7(3) . .
B6A C1A C2A B11A 39.4(3) . .
Fe3 C1A C2A B11A -119.8(2) . .
B4A C1A C2A B6A -106.1(3) . .
B5A C1A C2A B6A -38.6(3) . .
Fe3 C1A C2A B6A -159.2(2) . .
B4A C1A C2A Fe3 53.1(2) . .
B5A C1A C2A Fe3 120.5(2) . .
B6A C1A C2A Fe3 159.2(2) . .
C1 Fe3 C2A C1A -172.9(2) . .
C2 Fe3 C2A C1A 29.6(7) . .
B4 Fe3 C2A C1A 153.05(18) . .
B7 Fe3 C2A C1A 59.0(2) . .
B4A Fe3 C2A C1A -36.47(19) . .
B7A Fe3 C2A C1A -125.1(2) . .
B8A Fe3 C2A C1A -85.02(19) . .
B8 Fe3 C2A C1A 103.29(18) . .
C1 Fe3 C2A B7A -47.9(3) . .
C2 Fe3 C2A B7A 154.7(6) . .
C1A Fe3 C2A B7A 125.1(2) . .
B4 Fe3 C2A B7A -81.90(18) . .
B7 Fe3 C2A B7A -175.93(18) . .
B4A Fe3 C2A B7A 88.58(19) . .
B8A Fe3 C2A B7A 40.03(18) . .
B8 Fe3 C2A B7A -131.66(18) . .
C1 Fe3 C2A B11A -74.7(3) . .
C2 Fe3 C2A B11A 127.9(6) . .
C1A Fe3 C2A B11A 98.2(3) . .
B4 Fe3 C2A B11A -108.7(3) . .
B7 Fe3 C2A B11A 157.3(2) . .
B4A Fe3 C2A B11A 61.8(3) . .
B7A Fe3 C2A B11A -26.8(2) . .
B8A Fe3 C2A B11A 13.2(3) . .
B8 Fe3 C2A B11A -158.5(3) . .
C1 Fe3 C2A B6A -150.7(3) . .
C2 Fe3 C2A B6A 51.9(8) . .
C1A Fe3 C2A B6A 22.2(3) . .
B4 Fe3 C2A B6A 175.3(3) . .
B7 Fe3 C2A B6A 81.2(3) . .
B4A Fe3 C2A B6A -14.3(3) . .
B7A Fe3 C2A B6A -102.8(3) . .
B8A Fe3 C2A B6A -62.8(3) . .
B8 Fe3 C2A B6A 125.5(3) . .
C3' O1 C3 C4 53.5(6) . .
B8 O1 C3 C4 -126.8(4) . .
C3 O1 C3' C4' -6.3(7) . .
B8 O1 C3' C4' 174.1(4) . .
O1 C3 C4 C5 -67.5(8) . .
O1 C3' C4' C5' -62.8(9) . .
C3 C4 C5 C6 -155.1(5) . .
C3' C4' C5' C6 -175.5(7) . .
C4' C5' C6 C5 -8.8(18) . .
C4' C5' C6 P1 58.6(10) . .
C4 C5 C6 C5' -52(2) . .
C4 C5 C6 P1 -173.7(5) . .
C15 P1 C6 C5' 43.6(5) . .
C9 P1 C6 C5' 163.1(5) . .
C7 P1 C6 C5' -77.6(5) . .
C15 P1 C6 C5 64.0(5) . .
C9 P1 C6 C5 -176.6(4) . .
C7 P1 C6 C5 -57.3(5) . .
C15 P1 C7 C8 172.55(19) . .
C9 P1 C7 C8 53.9(2) . .
C6 P1 C7 C8 -66.0(2) . .
P1 C7 C8 P2 -177.00(14) . .
C27 P2 C8 C7 -177.32(19) . .
C21 P2 C8 C7 -71.2(2) . .
C15 P1 C9 C14 -39.2(3) . .
C6 P1 C9 C14 -158.8(2) . .
C7 P1 C9 C14 79.4(3) . .
C15 P1 C9 C10 143.0(2) . .
C6 P1 C9 C10 23.5(3) . .
C7 P1 C9 C10 -98.4(3) . .
C14 C9 C10 C11 0.8(4) . .
P1 C9 C10 C11 178.5(2) . .
C9 C10 C11 C12 -1.0(5) . .
C10 C11 C12 C13 0.5(5) . .
C11 C12 C13 C14 0.1(6) . .
C12 C13 C14 C9 -0.3(6) . .
C10 C9 C14 C13 -0.2(5) . .
P1 C9 C14 C13 -178.0(3) . .
C9 P1 C15 C20 115.2(2) . .
C6 P1 C15 C20 -125.6(2) . .
C7 P1 C15 C20 -2.6(3) . .
C9 P1 C15 C16 -65.8(3) . .
C6 P1 C15 C16 53.4(3) . .
C7 P1 C15 C16 176.5(2) . .
C20 C15 C16 C17 0.6(4) . .
P1 C15 C16 C17 -178.5(2) . .
C15 C16 C17 C18 -0.3(5) . .
C16 C17 C18 C19 -0.1(5) . .
C17 C18 C19 C20 0.4(5) . .
C18 C19 C20 C15 -0.2(5) . .
C16 C15 C20 C19 -0.3(4) . .
P1 C15 C20 C19 178.8(2) . .
C27 P2 C21 C22 -135.6(2) . .
C8 P2 C21 C22 120.8(2) . .
C27 P2 C21 C26 48.0(3) . .
C8 P2 C21 C26 -55.7(3) . .
C26 C21 C22 C23 0.2(5) . .
P2 C21 C22 C23 -176.4(3) . .
C21 C22 C23 C24 -0.2(5) . .
C22 C23 C24 C25 0.4(5) . .
C23 C24 C25 C26 -0.6(5) . .
C24 C25 C26 C21 0.5(5) . .
C22 C21 C26 C25 -0.4(4) . .
P2 C21 C26 C25 176.1(2) . .
C21 P2 C27 C32 33.6(3) . .
C8 P2 C27 C32 136.8(3) . .
C21 P2 C27 C28 -154.6(2) . .
C8 P2 C27 C28 -51.4(3) . .
C32 C27 C28 C29 0.7(5) . .
P2 C27 C28 C29 -171.4(2) . .
C27 C28 C29 C30 0.2(5) . .
C28 C29 C30 C31 -1.0(5) . .
C29 C30 C31 C32 0.8(5) . .
C30 C31 C32 C27 0.2(5) . .
C28 C27 C32 C31 -0.9(5) . .
P2 C27 C32 C31 171.1(2) . .
C2 C1 B4 B5 -104.2(3) . .
B6 C1 B4 B5 -35.3(2) . .
Fe3 C1 B4 B5 -156.6(2) . .
C2 C1 B4 B9 -64.1(3) . .
B5 C1 B4 B9 40.0(2) . .
B6 C1 B4 B9 4.8(3) . .
Fe3 C1 B4 B9 -116.5(2) . .
C2 C1 B4 B8 -1.5(3) . .
B5 C1 B4 B8 102.6(2) . .
B6 C1 B4 B8 67.4(3) . .
Fe3 C1 B4 B8 -53.97(18) . .
C2 C1 B4 Fe3 52.44(19) . .
B5 C1 B4 Fe3 156.6(2) . .
B6 C1 B4 Fe3 121.3(2) . .
C2 Fe3 B4 C1 -34.85(15) . .
C1A Fe3 B4 C1 -172.29(19) . .
C2A Fe3 B4 C1 154.74(16) . .
B7 Fe3 B4 C1 -82.33(16) . .
B4A Fe3 B4 C1 33.1(8) . .
B7A Fe3 B4 C1 107.21(17) . .
B8A Fe3 B4 C1 64.3(2) . .
B8 Fe3 B4 C1 -121.6(2) . .
C1 Fe3 B4 B5 22.50(19) . .
C2 Fe3 B4 B5 -12.4(2) . .
C1A Fe3 B4 B5 -149.8(2) . .
C2A Fe3 B4 B5 177.2(2) . .
B7 Fe3 B4 B5 -59.8(2) . .
B4A Fe3 B4 B5 55.6(8) . .
B7A Fe3 B4 B5 129.7(2) . .
B8A Fe3 B4 B5 86.8(2) . .
B8 Fe3 B4 B5 -99.1(3) . .
C1 Fe3 B4 B9 90.5(3) . .
C2 Fe3 B4 B9 55.7(2) . .
C1A Fe3 B4 B9 -81.8(3) . .
C2A Fe3 B4 B9 -114.7(2) . .
B7 Fe3 B4 B9 8.2(2) . .
B4A Fe3 B4 B9 123.6(7) . .
B7A Fe3 B4 B9 -162.3(2) . .
B8A Fe3 B4 B9 154.8(2) . .
B8 Fe3 B4 B9 -31.1(2) . .
C1 Fe3 B4 B8 121.6(2) . .
C2 Fe3 B4 B8 86.79(16) . .
C1A Fe3 B4 B8 -50.6(3) . .
C2A Fe3 B4 B8 -83.63(18) . .
B7 Fe3 B4 B8 39.31(16) . .
B4A Fe3 B4 B8 154.7(7) . .
B7A Fe3 B4 B8 -131.16(17) . .
B8A Fe3 B4 B8 -174.11(17) . .
C2A C1A B4A B8A 0.5(3) . .
B5A C1A B4A B8A -104.1(3) . .
B6A C1A B4A B8A -67.6(3) . .
Fe3 C1A B4A B8A 53.2(2) . .
C2A C1A B4A B5A 104.6(3) . .
B6A C1A B4A B5A 36.6(3) . .
Fe3 C1A B4A B5A 157.3(2) . .
C2A C1A B4A B9A 65.1(3) . .
B5A C1A B4A B9A -39.6(3) . .
B6A C1A B4A B9A -3.0(3) . .
Fe3 C1A B4A B9A 117.8(2) . .
C2A C1A B4A Fe3 -52.7(2) . .
B5A C1A B4A Fe3 -157.3(2) . .
B6A C1A B4A Fe3 -120.8(2) . .
C1 Fe3 B4A C1A -171.80(16) . .
C2 Fe3 B4A C1A -133.83(17) . .
C2A Fe3 B4A C1A 35.76(18) . .
B4 Fe3 B4A C1A 159.5(7) . .
B7 Fe3 B4A C1A -86.43(18) . .
B7A Fe3 B4A C1A 84.24(18) . .
B8A Fe3 B4A C1A 123.6(2) . .
B8 Fe3 B4A C1A -51.0(3) . .
C1 Fe3 B4A B8A 64.6(2) . .
C2 Fe3 B4A B8A 102.55(17) . .
C1A Fe3 B4A B8A -123.6(2) . .
C2A Fe3 B4A B8A -87.86(18) . .
B4 Fe3 B4A B8A 35.8(8) . .
B7 Fe3 B4A B8A 149.95(17) . .
B7A Fe3 B4A B8A -39.38(17) . .
B8 Fe3 B4A B8A -174.60(19) . .
C1 Fe3 B4A B5A 165.3(2) . .
C2 Fe3 B4A B5A -156.7(3) . .
C1A Fe3 B4A B5A -22.9(2) . .
C2A Fe3 B4A B5A 12.9(3) . .
B4 Fe3 B4A B5A 136.6(6) . .
B7 Fe3 B4A B5A -109.3(3) . .
B7A Fe3 B4A B5A 61.4(3) . .
B8A Fe3 B4A B5A 100.7(3) . .
B8 Fe3 B4A B5A -73.9(4) . .
C1 Fe3 B4A B9A 93.1(3) . .
C2 Fe3 B4A B9A 131.1(3) . .
C1A Fe3 B4A B9A -95.1(3) . .
C2A Fe3 B4A B9A -59.4(3) . .
B4 Fe3 B4A B9A 64.3(8) . .
B7 Fe3 B4A B9A 178.5(3) . .
B7A Fe3 B4A B9A -10.9(3) . .
B8A Fe3 B4A B9A 28.5(2) . .
B8 Fe3 B4A B9A -146.1(2) . .
C2A C1A B5A B4A -103.2(3) . .
B6A C1A B5A B4A -141.9(3) . .
Fe3 C1A B5A B4A -26.0(3) . .
C2A C1A B5A B9A -64.4(3) . .
B4A C1A B5A B9A 38.8(2) . .
B6A C1A B5A B9A -103.1(3) . .
Fe3 C1A B5A B9A 12.7(4) . .
C2A C1A B5A B10A -1.5(4) . .
B4A C1A B5A B10A 101.7(3) . .
B6A C1A B5A B10A -40.2(3) . .
Fe3 C1A B5A B10A 75.6(3) . .
C2A C1A B5A B6A 38.7(3) . .
B4A C1A B5A B6A 141.9(3) . .
Fe3 C1A B5A B6A 115.8(3) . .
B8A B4A B5A C1A 98.5(3) . .
B9A B4A B5A C1A 135.5(3) . .
Fe3 B4A B5A C1A 24.0(2) . .
C1A B4A B5A B9A -135.5(3) . .
B8A B4A B5A B9A -37.1(3) . .
Fe3 B4A B5A B9A -111.5(3) . .
C1A B4A B5A B10A -97.1(3) . .
B8A B4A B5A B10A 1.3(4) . .
B9A B4A B5A B10A 38.4(3) . .
Fe3 B4A B5A B10A -73.1(4) . .
C1A B4A B5A B6A -33.7(3) . .
B8A B4A B5A B6A 64.8(4) . .
B9A B4A B5A B6A 101.9(3) . .
Fe3 B4A B5A B6A -9.6(4) . .
C2 C1 B5 B9 63.1(3) . .
B4 C1 B5 B9 -41.4(2) . .
B6 C1 B5 B9 102.9(3) . .
Fe3 C1 B5 B9 -14.2(4) . .
C2 C1 B5 B6 -39.8(2) . .
B4 C1 B5 B6 -144.3(2) . .
Fe3 C1 B5 B6 -117.1(3) . .
C2 C1 B5 B10 0.9(3) . .
B4 C1 B5 B10 -103.6(2) . .
B6 C1 B5 B10 40.7(2) . .
Fe3 C1 B5 B10 -76.4(3) . .
C2 C1 B5 B4 104.5(2) . .
B6 C1 B5 B4 144.3(2) . .
Fe3 C1 B5 B4 27.2(2) . .
B9 B4 B5 C1 -132.8(3) . .
B8 B4 B5 C1 -96.6(2) . .
Fe3 B4 B5 C1 -24.0(2) . .
C1 B4 B5 B9 132.8(3) . .
B8 B4 B5 B9 36.1(2) . .
Fe3 B4 B5 B9 108.8(2) . .
C1 B4 B5 B6 32.1(2) . .
B9 B4 B5 B6 -100.6(3) . .
B8 B4 B5 B6 -64.5(3) . .
Fe3 B4 B5 B6 8.1(3) . .
C1 B4 B5 B10 95.6(3) . .
B9 B4 B5 B10 -37.2(2) . .
B8 B4 B5 B10 -1.1(3) . .
Fe3 B4 B5 B10 71.6(3) . .
B7 C2 B6 C1 103.2(3) . .
B11 C2 B6 C1 138.6(3) . .
Fe3 C2 B6 C1 21.4(2) . .
C1 C2 B6 B10 -98.0(3) . .
B7 C2 B6 B10 5.2(3) . .
B11 C2 B6 B10 40.6(2) . .
Fe3 C2 B6 B10 -76.6(3) . .
C1 C2 B6 B5 -35.7(2) . .
B7 C2 B6 B5 67.5(3) . .
B11 C2 B6 B5 102.9(3) . .
Fe3 C2 B6 B5 -14.3(3) . .
C1 C2 B6 B11 -138.6(3) . .
B7 C2 B6 B11 -35.4(3) . .
Fe3 C2 B6 B11 -117.2(3) . .
B5 C1 B6 C2 -137.8(2) . .
B4 C1 B6 C2 -102.2(3) . .
Fe3 C1 B6 C2 -21.3(2) . .
C2 C1 B6 B10 96.8(3) . .
B5 C1 B6 B10 -41.1(2) . .
B4 C1 B6 B10 -5.4(3) . .
Fe3 C1 B6 B10 75.4(3) . .
C2 C1 B6 B5 137.8(2) . .
B4 C1 B6 B5 35.6(2) . .
Fe3 C1 B6 B5 116.5(3) . .
C2 C1 B6 B11 35.1(2) . .
B5 C1 B6 B11 -102.7(3) . .
B4 C1 B6 B11 -67.1(3) . .
Fe3 C1 B6 B11 13.8(3) . .
C1 B5 B6 C2 34.28(19) . .
B9 B5 B6 C2 -61.9(3) . .
B10 B5 B6 C2 -98.7(2) . .
B4 B5 B6 C2 2.5(3) . .
B9 B5 B6 C1 -96.2(3) . .
B10 B5 B6 C1 -133.0(2) . .
B4 B5 B6 C1 -31.7(2) . .
C1 B5 B6 B10 133.0(2) . .
B9 B5 B6 B10 36.8(2) . .
B4 B5 B6 B10 101.3(3) . .
C1 B5 B6 B11 94.3(2) . .
B9 B5 B6 B11 -1.9(3) . .
B10 B5 B6 B11 -38.7(2) . .
B4 B5 B6 B11 62.6(3) . .
B4A C1A B6A C2A 102.8(3) . .
B5A C1A B6A C2A 139.3(3) . .
Fe3 C1A B6A C2A 23.8(3) . .
C2A C1A B6A B11A -37.1(3) . .
B4A C1A B6A B11A 65.7(3) . .
B5A C1A B6A B11A 102.2(3) . .
Fe3 C1A B6A B11A -13.3(4) . .
C2A C1A B6A B5A -139.3(3) . .
B4A C1A B6A B5A -36.5(3) . .
Fe3 C1A B6A B5A -115.4(3) . .
C2A C1A B6A B10A -99.5(3) . .
B4A C1A B6A B10A 3.3(3) . .
B5A C1A B6A B10A 39.8(3) . .
Fe3 C1A B6A B10A -75.6(3) . .
B7A C2A B6A C1A -100.7(3) . .
B11A C2A B6A C1A -136.9(3) . .
Fe3 C2A B6A C1A -23.4(3) . .
C1A C2A B6A B11A 136.9(3) . .
B7A C2A B6A B11A 36.2(3) . .
Fe3 C2A B6A B11A 113.5(3) . .
C1A C2A B6A B5A 35.2(3) . .
B7A C2A B6A B5A -65.5(3) . .
B11A C2A B6A B5A -101.7(3) . .
Fe3 C2A B6A B5A 11.9(4) . .
C1A C2A B6A B10A 97.2(3) . .
B7A C2A B6A B10A -3.4(4) . .
B11A C2A B6A B10A -39.6(3) . .
Fe3 C2A B6A B10A 73.9(3) . .
B4A B5A B6A C1A 33.3(3) . .
B9A B5A B6A C1A 96.5(3) . .
B10A B5A B6A C1A 134.1(3) . .
C1A B5A B6A C2A -34.2(2) . .
B4A B5A B6A C2A -0.9(4) . .
B9A B5A B6A C2A 62.4(4) . .
B10A B5A B6A C2A 100.0(3) . .
C1A B5A B6A B11A -95.7(3) . .
B4A B5A B6A B11A -62.4(4) . .
B9A B5A B6A B11A 0.8(4) . .
B10A B5A B6A B11A 38.4(3) . .
C1A B5A B6A B10A -134.1(3) . .
B4A B5A B6A B10A -100.8(3) . .
B9A B5A B6A B10A -37.6(3) . .
C1 C2 B7 B11 104.7(3) . .
B6 C2 B7 B11 35.1(3) . .
Fe3 C2 B7 B11 156.7(2) . .
C1 C2 B7 B12 64.5(3) . .
B11 C2 B7 B12 -40.2(2) . .
B6 C2 B7 B12 -5.1(3) . .
Fe3 C2 B7 B12 116.5(2) . .
C1 C2 B7 B8 1.8(3) . .
B11 C2 B7 B8 -102.9(3) . .
B6 C2 B7 B8 -67.8(3) . .
Fe3 C2 B7 B8 53.80(18) . .
C1 C2 B7 Fe3 -52.0(2) . .
B11 C2 B7 Fe3 -156.7(2) . .
B6 C2 B7 Fe3 -121.6(2) . .
C1 Fe3 B7 C2 34.38(17) . .
C1A Fe3 B7 C2 -134.36(18) . .
C2A Fe3 B7 C2 -172.44(17) . .
B4 Fe3 B7 C2 82.45(18) . .
B4A Fe3 B7 C2 -87.45(18) . .
B7A Fe3 B7 C2 169.0(8) . .
B8A Fe3 B7 C2 -53.4(3) . .
B8 Fe3 B7 C2 121.9(2) . .
C1 Fe3 B7 B11 11.7(2) . .
C2 Fe3 B7 B11 -22.6(2) . .
C1A Fe3 B7 B11 -157.0(2) . .
C2A Fe3 B7 B11 164.9(2) . .
B4 Fe3 B7 B11 59.8(2) . .
B4A Fe3 B7 B11 -110.1(2) . .
B7A Fe3 B7 B11 146.3(7) . .
B8A Fe3 B7 B11 -76.1(3) . .
B8 Fe3 B7 B11 99.2(3) . .
C1 Fe3 B7 B12 -56.8(2) . .
C2 Fe3 B7 B12 -91.2(3) . .
C1A Fe3 B7 B12 134.4(2) . .
C2A Fe3 B7 B12 96.4(2) . .
B4 Fe3 B7 B12 -8.8(2) . .
B4A Fe3 B7 B12 -178.7(2) . .
B7A Fe3 B7 B12 77.8(9) . .
B8A Fe3 B7 B12 -144.6(2) . .
B8 Fe3 B7 B12 30.7(2) . .
C1 Fe3 B7 B8 -87.51(16) . .
C2 Fe3 B7 B8 -121.9(2) . .
C1A Fe3 B7 B8 103.76(16) . .
C2A Fe3 B7 B8 65.7(2) . .
B4 Fe3 B7 B8 -39.44(16) . .
B4A Fe3 B7 B8 150.67(16) . .
B7A Fe3 B7 B8 47.1(9) . .
B8A Fe3 B7 B8 -175.32(19) . .
C1A C2A B7A B11A -102.0(3) . .
B6A C2A B7A B11A -35.8(3) . .
Fe3 C2A B7A B11A -155.1(2) . .
C1A C2A B7A B8A -0.2(3) . .
B11A C2A B7A B8A 101.8(3) . .
B6A C2A B7A B8A 66.0(3) . .
Fe3 C2A B7A B8A -53.28(19) . .
C1A C2A B7A B12A -63.1(3) . .
B11A C2A B7A B12A 38.8(2) . .
B6A C2A B7A B12A 3.1(3) . .
Fe3 C2A B7A B12A -116.2(2) . .
C1A C2A B7A Fe3 53.1(2) . .
B11A C2A B7A Fe3 155.1(2) . .
B6A C2A B7A Fe3 119.3(2) . .
C1 Fe3 B7A C2A 154.16(16) . .
C2 Fe3 B7A C2A -172.1(2) . .
C1A Fe3 B7A C2A -36.52(17) . .
B4 Fe3 B7A C2A 106.81(17) . .
B7 Fe3 B7A C2A 21.1(9) . .
B4A Fe3 B7A C2A -83.89(18) . .
B8A Fe3 B7A C2A -122.5(2) . .
B8 Fe3 B7A C2A 63.1(2) . .
C1 Fe3 B7A B11A 178.5(2) . .
C2 Fe3 B7A B11A -147.8(2) . .
C1A Fe3 B7A B11A -12.2(3) . .
C2A Fe3 B7A B11A 24.3(2) . .
B4 Fe3 B7A B11A 131.1(3) . .
B7 Fe3 B7A B11A 45.4(9) . .
B4A Fe3 B7A B11A -59.6(3) . .
B8A Fe3 B7A B11A -98.2(3) . .
B8 Fe3 B7A B11A 87.5(3) . .
C1 Fe3 B7A B8A -83.35(18) . .
C2 Fe3 B7A B8A -49.6(3) . .
C1A Fe3 B7A B8A 85.97(18) . .
C2A Fe3 B7A B8A 122.5(2) . .
B4 Fe3 B7A B8A -130.69(17) . .
B7 Fe3 B7A B8A 143.6(8) . .
B4A Fe3 B7A B8A 38.61(17) . .
B8 Fe3 B7A B8A -174.37(17) . .
C1 Fe3 B7A B12A -112.0(3) . .
C2 Fe3 B7A B12A -78.2(3) . .
C1A Fe3 B7A B12A 57.4(3) . .
C2A Fe3 B7A B12A 93.9(3) . .
B4 Fe3 B7A B12A -159.3(3) . .
B7 Fe3 B7A B12A 115.0(8) . .
B4A Fe3 B7A B12A 10.0(3) . .
B8A Fe3 B7A B12A -28.6(2) . .
B8 Fe3 B7A B12A 157.0(2) . .
C3 O1 B8 B7 6.2(6) . .
C3' O1 B8 B7 -174.3(4) . .
C3 O1 B8 B4 -146.1(4) . .
C3' O1 B8 B4 33.5(6) . .
C3 O1 B8 B12 76.2(5) . .
C3' O1 B8 B12 -104.2(5) . .
C3 O1 B8 B9 143.3(4) . .
C3' O1 B8 B9 -37.1(6) . .
C3 O1 B8 Fe3 -70.0(5) . .
C3' O1 B8 Fe3 109.6(5) . .
C2 B7 B8 O1 -159.5(3) . .
B11 B7 B8 O1 139.1(3) . .
B12 B7 B8 O1 103.8(3) . .
Fe3 B7 B8 O1 -106.9(3) . .
C2 B7 B8 B4 -2.6(3) . .
B11 B7 B8 B4 -64.0(3) . .
B12 B7 B8 B4 -99.3(2) . .
Fe3 B7 B8 B4 50.04(18) . .
C2 B7 B8 B12 96.7(2) . .
B11 B7 B8 B12 35.3(2) . .
Fe3 B7 B8 B12 149.33(19) . .
C2 B7 B8 B9 58.8(3) . .
B11 B7 B8 B9 -2.6(3) . .
B12 B7 B8 B9 -37.9(2) . .
Fe3 B7 B8 B9 111.40(19) . .
C2 B7 B8 Fe3 -52.61(18) . .
B11 B7 B8 Fe3 -114.0(2) . .
B12 B7 B8 Fe3 -149.33(19) . .
C1 B4 B8 O1 159.2(3) . .
B5 B4 B8 O1 -140.0(3) . .
B9 B4 B8 O1 -104.7(3) . .
Fe3 B4 B8 O1 106.5(3) . .
C1 B4 B8 B7 2.5(3) . .
B5 B4 B8 B7 63.3(3) . .
B9 B4 B8 B7 98.6(3) . .
Fe3 B4 B8 B7 -50.19(18) . .
C1 B4 B8 B12 -59.1(3) . .
B5 B4 B8 B12 1.8(3) . .
B9 B4 B8 B12 37.1(2) . .
Fe3 B4 B8 B12 -111.7(2) . .
C1 B4 B8 B9 -96.2(2) . .
B5 B4 B8 B9 -35.3(2) . .
Fe3 B4 B8 B9 -148.8(2) . .
C1 B4 B8 Fe3 52.66(17) . .
B5 B4 B8 Fe3 113.5(2) . .
B9 B4 B8 Fe3 148.8(2) . .
C1 Fe3 B8 O1 -157.8(3) . .
C2 Fe3 B8 O1 156.6(3) . .
C1A Fe3 B8 O1 33.4(3) . .
C2A Fe3 B8 O1 -12.4(3) . .
B4 Fe3 B8 O1 -118.2(3) . .
B7 Fe3 B8 O1 117.6(3) . .
B4A Fe3 B8 O1 69.1(3) . .
B7A Fe3 B8 O1 -54.1(3) . .
B8A Fe3 B8 O1 -83.4(9) . .
C1 Fe3 B8 B7 84.63(16) . .
C2 Fe3 B8 B7 39.05(16) . .
C1A Fe3 B8 B7 -84.13(17) . .
C2A Fe3 B8 B7 -129.94(16) . .
B4 Fe3 B8 B7 124.2(2) . .
B4A Fe3 B8 B7 -48.5(3) . .
B7A Fe3 B8 B7 -171.65(17) . .
B8A Fe3 B8 B7 159.0(8) . .
C1 Fe3 B8 B4 -39.56(16) . .
C2 Fe3 B8 B4 -85.14(17) . .
C1A Fe3 B8 B4 151.68(16) . .
C2A Fe3 B8 B4 105.87(17) . .
B7 Fe3 B8 B4 -124.2(2) . .
B4A Fe3 B8 B4 -172.7(2) . .
B7A Fe3 B8 B4 64.2(2) . .
B8A Fe3 B8 B4 34.8(9) . .
C1 Fe3 B8 B12 55.5(2) . .
C2 Fe3 B8 B12 9.9(2) . .
C1A Fe3 B8 B12 -113.3(2) . .
C2A Fe3 B8 B12 -159.1(2) . .
B4 Fe3 B8 B12 95.0(2) . .
B7 Fe3 B8 B12 -29.2(2) . .
B4A Fe3 B8 B12 -77.7(3) . .
B7A Fe3 B8 B12 159.2(2) . .
B8A Fe3 B8 B12 129.8(8) . .
C1 Fe3 B8 B9 -10.1(2) . .
C2 Fe3 B8 B9 -55.7(2) . .
C1A Fe3 B8 B9 -178.9(2) . .
C2A Fe3 B8 B9 135.3(2) . .
B4 Fe3 B8 B9 29.5(2) . .
B7 Fe3 B8 B9 -94.7(3) . .
B4A Fe3 B8 B9 -143.2(2) . .
B7A Fe3 B8 B9 93.6(2) . .
B8A Fe3 B8 B9 64.3(9) . .
C1A B4A B8A B7A -0.6(3) . .
B5A B4A B8A B7A -64.2(3) . .
B9A B4A B8A B7A -100.8(3) . .
Fe3 B4A B8A B7A 51.65(19) . .
C1A B4A B8A B9A 100.3(3) . .
B5A B4A B8A B9A 36.7(3) . .
Fe3 B4A B8A B9A 152.5(2) . .
C1A B4A B8A B12A 62.0(3) . .
B5A B4A B8A B12A -1.6(4) . .
B9A B4A B8A B12A -38.3(3) . .
Fe3 B4A B8A B12A 114.2(2) . .
C1A B4A B8A Fe3 -52.2(2) . .
B5A B4A B8A Fe3 -115.8(3) . .
B9A B4A B8A Fe3 -152.5(2) . .
C2A B7A B8A B4A 0.5(3) . .
B11A B7A B8A B4A 62.2(3) . .
B12A B7A B8A B4A 99.5(3) . .
Fe3 B7A B8A B4A -51.95(19) . .
C2A B7A B8A B9A -61.8(3) . .
B11A B7A B8A B9A 0.0(3) . .
B12A B7A B8A B9A 37.2(3) . .
Fe3 B7A B8A B9A -114.2(2) . .
C2A B7A B8A B12A -99.1(3) . .
B11A B7A B8A B12A -37.3(3) . .
Fe3 B7A B8A B12A -151.5(2) . .
C2A B7A B8A Fe3 52.42(18) . .
B11A B7A B8A Fe3 114.2(2) . .
B12A B7A B8A Fe3 151.5(2) . .
C1 Fe3 B8A B4A -130.22(17) . .
C2 Fe3 B8A B4A -85.07(18) . .
C1A Fe3 B8A B4A 37.98(17) . .
C2A Fe3 B8A B4A 84.36(18) . .
B4 Fe3 B8A B4A -172.34(17) . .
B7 Fe3 B8A B4A -47.9(3) . .
B7A Fe3 B8A B4A 123.6(2) . .
B8 Fe3 B8A B4A 156.4(8) . .
C1 Fe3 B8A B7A 106.17(17) . .
C2 Fe3 B8A B7A 151.33(17) . .
C1A Fe3 B8A B7A -85.62(17) . .
C2A Fe3 B8A B7A -39.24(17) . .
B4 Fe3 B8A B7A 64.1(2) . .
B7 Fe3 B8A B7A -171.51(19) . .
B4A Fe3 B8A B7A -123.6(2) . .
B8 Fe3 B8A B7A 32.8(9) . .
C1 Fe3 B8A B9A -157.2(2) . .
C2 Fe3 B8A B9A -112.0(3) . .
C1A Fe3 B8A B9A 11.0(2) . .
C2A Fe3 B8A B9A 57.4(3) . .
B4 Fe3 B8A B9A 160.7(2) . .
B7 Fe3 B8A B9A -74.9(3) . .
B4A Fe3 B8A B9A -27.0(2) . .
B7A Fe3 B8A B9A 96.6(3) . .
B8 Fe3 B8A B9A 129.4(8) . .
C1 Fe3 B8A B12A 134.1(2) . .
C2 Fe3 B8A B12A 179.3(2) . .
C1A Fe3 B8A B12A -57.6(2) . .
C2A Fe3 B8A B12A -11.3(2) . .
B4 Fe3 B8A B12A 92.0(3) . .
B7 Fe3 B8A B12A -143.5(2) . .
B4A Fe3 B8A B12A -95.6(3) . .
B7A Fe3 B8A B12A 28.0(2) . .
B8 Fe3 B8A B12A 60.7(9) . .
C1 B5 B9 B12 -60.8(3) . .
B6 B5 B9 B12 1.2(3) . .
B10 B5 B9 B12 37.8(2) . .
B4 B5 B9 B12 -100.9(3) . .
C1 B5 B9 B10 -98.6(3) . .
B6 B5 B9 B10 -36.6(2) . .
B4 B5 B9 B10 -138.8(3) . .
C1 B5 B9 B4 40.2(2) . .
B6 B5 B9 B4 102.2(3) . .
B10 B5 B9 B4 138.8(3) . .
C1 B5 B9 B8 3.9(3) . .
B6 B5 B9 B8 65.9(3) . .
B10 B5 B9 B8 102.5(3) . .
B4 B5 B9 B8 -36.3(2) . .
C1 B4 B9 B5 -39.7(2) . .
B8 B4 B9 B5 -140.1(3) . .
Fe3 B4 B9 B5 -107.2(3) . .
C1 B4 B9 B12 61.6(3) . .
B5 B4 B9 B12 101.3(3) . .
B8 B4 B9 B12 -38.8(2) . .
Fe3 B4 B9 B12 -5.9(3) . .
C1 B4 B9 B10 -2.1(3) . .
B5 B4 B9 B10 37.6(2) . .
B8 B4 B9 B10 -102.5(3) . .
Fe3 B4 B9 B10 -69.6(3) . .
C1 B4 B9 B8 100.4(2) . .
B5 B4 B9 B8 140.1(3) . .
Fe3 B4 B9 B8 32.9(2) . .
O1 B8 B9 B5 153.0(3) . .
B7 B8 B9 B5 -62.3(3) . .
B4 B8 B9 B5 36.4(2) . .
B12 B8 B9 B5 -100.6(3) . .
Fe3 B8 B9 B5 5.5(3) . .
O1 B8 B9 B12 -106.5(3) . .
B7 B8 B9 B12 38.3(2) . .
B4 B8 B9 B12 136.9(2) . .
Fe3 B8 B9 B12 106.0(2) . .
O1 B8 B9 B10 -142.0(3) . .
B7 B8 B9 B10 2.8(3) . .
B4 B8 B9 B10 101.4(3) . .
B12 B8 B9 B10 -35.5(2) . .
Fe3 B8 B9 B10 70.5(3) . .
O1 B8 B9 B4 116.6(3) . .
B7 B8 B9 B4 -98.6(2) . .
B12 B8 B9 B4 -136.9(2) . .
Fe3 B8 B9 B4 -30.9(2) . .
C1A B4A B9A B5A 39.3(2) . .
B8A B4A B9A B5A 140.0(3) . .
Fe3 B4A B9A B5A 110.1(3) . .
C1A B4A B9A B12A -61.8(3) . .
B8A B4A B9A B12A 38.9(3) . .
B5A B4A B9A B12A -101.1(3) . .
Fe3 B4A B9A B12A 9.0(4) . .
C1A B4A B9A B10A 1.3(3) . .
B8A B4A B9A B10A 102.0(3) . .
B5A B4A B9A B10A -38.0(3) . .
Fe3 B4A B9A B10A 72.1(3) . .
C1A B4A B9A B8A -100.7(3) . .
B5A B4A B9A B8A -140.0(3) . .
Fe3 B4A B9A B8A -29.9(2) . .
C1A B5A B9A B4A -37.9(2) . .
B10A B5A B9A B4A -137.1(3) . .
B6A B5A B9A B4A -99.7(3) . .
C1A B5A B9A B12A 61.5(3) . .
B4A B5A B9A B12A 99.4(3) . .
B10A B5A B9A B12A -37.7(3) . .
B6A B5A B9A B12A -0.3(4) . .
C1A B5A B9A B10A 99.2(3) . .
B4A B5A B9A B10A 137.1(3) . .
B6A B5A B9A B10A 37.5(3) . .
C1A B5A B9A B8A -2.5(3) . .
B4A B5A B9A B8A 35.5(2) . .
B10A B5A B9A B8A -101.7(3) . .
B6A B5A B9A B8A -64.2(3) . .
B7A B8A B9A B4A 98.8(3) . .
B12A B8A B9A B4A 136.3(3) . .
Fe3 B8A B9A B4A 28.6(2) . .
B4A B8A B9A B5A -35.7(3) . .
B7A B8A B9A B5A 63.1(3) . .
B12A B8A B9A B5A 100.6(3) . .
Fe3 B8A B9A B5A -7.1(4) . .
B4A B8A B9A B12A -136.3(3) . .
B7A B8A B9A B12A -37.5(3) . .
Fe3 B8A B9A B12A -107.7(3) . .
B4A B8A B9A B10A -99.1(3) . .
B7A B8A B9A B10A -0.3(4) . .
B12A B8A B9A B10A 37.2(3) . .
Fe3 B8A B9A B10A -70.5(3) . .
C2 B6 B10 B11 -39.7(2) . .
C1 B6 B10 B11 -96.6(3) . .
B5 B6 B10 B11 -136.4(3) . .
C2 B6 B10 B12 -3.0(3) . .
C1 B6 B10 B12 -59.8(3) . .
B5 B6 B10 B12 -99.6(3) . .
B11 B6 B10 B12 36.7(2) . .
C2 B6 B10 B9 60.4(3) . .
C1 B6 B10 B9 3.6(3) . .
B5 B6 B10 B9 -36.2(2) . .
B11 B6 B10 B9 100.1(3) . .
C2 B6 B10 B5 96.6(2) . .
C1 B6 B10 B5 39.8(2) . .
B11 B6 B10 B5 136.4(3) . .
B5 B9 B10 B11 100.0(3) . .
B12 B9 B10 B11 -37.8(2) . .
B4 B9 B10 B11 62.5(3) . .
B8 B9 B10 B11 -1.9(3) . .
B5 B9 B10 B6 36.5(2) . .
B12 B9 B10 B6 -101.2(3) . .
B4 B9 B10 B6 -0.9(3) . .
B8 B9 B10 B6 -65.4(3) . .
B5 B9 B10 B12 137.8(3) . .
B4 B9 B10 B12 100.3(3) . .
B8 B9 B10 B12 35.8(2) . .
B12 B9 B10 B5 -137.8(3) . .
B4 B9 B10 B5 -37.5(2) . .
B8 B9 B10 B5 -101.9(3) . .
C1 B5 B10 B11 -1.7(3) . .
B9 B5 B10 B11 -100.1(3) . .
B6 B5 B10 B11 38.8(2) . .
B4 B5 B10 B11 -62.7(3) . .
C1 B5 B10 B6 -40.5(2) . .
B9 B5 B10 B6 -139.0(3) . .
B4 B5 B10 B6 -101.5(3) . .
C1 B5 B10 B12 60.9(3) . .
B9 B5 B10 B12 -37.5(2) . .
B6 B5 B10 B12 101.4(3) . .
B4 B5 B10 B12 -0.1(3) . .
C1 B5 B10 B9 98.4(3) . .
B6 B5 B10 B9 139.0(3) . .
B4 B5 B10 B9 37.4(2) . .
C1A B5A B10A B11A 1.7(4) . .
B4A B5A B10A B11A 62.4(4) . .
B9A B5A B10A B11A 100.5(3) . .
B6A B5A B10A B11A -37.9(3) . .
C1A B5A B10A B6A 39.6(2) . .
B4A B5A B10A B6A 100.3(3) . .
B9A B5A B10A B6A 138.4(3) . .
C1A B5A B10A B9A -98.8(3) . .
B4A B5A B10A B9A -38.1(3) . .
B6A B5A B10A B9A -138.4(3) . .
C1A B5A B10A B12A -61.3(4) . .
B4A B5A B10A B12A -0.5(4) . .
B9A B5A B10A B12A 37.6(3) . .
B6A B5A B10A B12A -100.8(3) . .
C1A B6A B10A B5A -39.4(2) . .
C2A B6A B10A B5A -97.9(3) . .
B11A B6A B10A B5A -137.0(3) . .
C1A B6A B10A B11A 97.6(3) . .
C2A B6A B10A B11A 39.0(2) . .
B5A B6A B10A B11A 137.0(3) . .
C1A B6A B10A B9A -2.3(4) . .
C2A B6A B10A B9A -60.9(3) . .
B11A B6A B10A B9A -99.9(3) . .
B5A B6A B10A B9A 37.1(3) . .
C1A B6A B10A B12A 60.9(3) . .
C2A B6A B10A B12A 2.3(4) . .
B11A B6A B10A B12A -36.7(3) . .
B5A B6A B10A B12A 100.3(3) . .
B4A B9A B10A B5A 37.9(3) . .
B12A B9A B10A B5A 137.7(3) . .
B8A B9A B10A B5A 100.4(3) . .
B4A B9A B10A B11A -62.0(4) . .
B5A B9A B10A B11A -99.9(3) . .
B12A B9A B10A B11A 37.9(3) . .
B8A B9A B10A B11A 0.5(4) . .
B4A B9A B10A B6A 0.7(4) . .
B5A B9A B10A B6A -37.3(3) . .
B12A B9A B10A B6A 100.5(3) . .
B8A B9A B10A B6A 63.1(4) . .
B4A B9A B10A B12A -99.8(3) . .
B5A B9A B10A B12A -137.7(3) . .
B8A B9A B10A B12A -37.3(3) . .
C1 C2 B11 B12 -63.9(3) . .
B7 C2 B11 B12 41.3(2) . .
B6 C2 B11 B12 -103.4(3) . .
Fe3 C2 B11 B12 13.9(4) . .
C1 C2 B11 B10 -1.4(3) . .
B7 C2 B11 B10 103.8(3) . .
B6 C2 B11 B10 -40.9(2) . .
Fe3 C2 B11 B10 76.5(3) . .
C1 C2 B11 B6 39.5(2) . .
B7 C2 B11 B6 144.7(3) . .
Fe3 C2 B11 B6 117.3(3) . .
C1 C2 B11 B7 -105.2(3) . .
B6 C2 B11 B7 -144.7(3) . .
Fe3 C2 B11 B7 -27.3(2) . .
B6 B10 B11 C2 40.5(2) . .
B12 B10 B11 C2 -98.3(2) . .
B9 B10 B11 C2 -60.3(3) . .
B5 B10 B11 C2 1.9(3) . .
B6 B10 B11 B12 138.7(3) . .
B9 B10 B11 B12 38.0(2) . .
B5 B10 B11 B12 100.1(3) . .
B12 B10 B11 B6 -138.7(3) . .
B9 B10 B11 B6 -100.8(3) . .
B5 B10 B11 B6 -38.6(2) . .
B6 B10 B11 B7 101.0(3) . .
B12 B10 B11 B7 -37.7(2) . .
B9 B10 B11 B7 0.2(3) . .
B5 B10 B11 B7 62.4(3) . .
C1 B6 B11 C2 -33.8(2) . .
B10 B6 B11 C2 -132.9(3) . .
B5 B6 B11 C2 -93.9(3) . .
C2 B6 B11 B12 95.7(3) . .
C1 B6 B11 B12 61.9(3) . .
B10 B6 B11 B12 -37.2(2) . .
B5 B6 B11 B12 1.8(3) . .
C2 B6 B11 B10 132.9(3) . .
C1 B6 B11 B10 99.1(3) . .
B5 B6 B11 B10 39.0(2) . .
C2 B6 B11 B7 31.1(2) . .
C1 B6 B11 B7 -2.7(3) . .
B10 B6 B11 B7 -101.8(3) . .
B5 B6 B11 B7 -62.8(3) . .
B12 B7 B11 C2 132.9(3) . .
B8 B7 B11 C2 96.9(2) . .
Fe3 B7 B11 C2 24.0(2) . .
C2 B7 B11 B12 -132.9(3) . .
B8 B7 B11 B12 -36.0(2) . .
Fe3 B7 B11 B12 -108.8(2) . .
C2 B7 B11 B10 -95.3(3) . .
B12 B7 B11 B10 37.6(2) . .
B8 B7 B11 B10 1.5(3) . .
Fe3 B7 B11 B10 -71.3(3) . .
C2 B7 B11 B6 -31.6(2) . .
B12 B7 B11 B6 101.3(3) . .
B8 B7 B11 B6 65.3(3) . .
Fe3 B7 B11 B6 -7.5(3) . .
C1A C2A B11A B6A -39.4(2) . .
B7A C2A B11A B6A -142.1(3) . .
Fe3 C2A B11A B6A -114.0(3) . .
C1A C2A B11A B12A 63.3(3) . .
B7A C2A B11A B12A -39.3(2) . .
B6A C2A B11A B12A 102.8(3) . .
Fe3 C2A B11A B12A -11.3(4) . .
C1A C2A B11A B10A 0.4(3) . .
B7A C2A B11A B10A -102.2(3) . .
B6A C2A B11A B10A 39.8(3) . .
Fe3 C2A B11A B10A -74.2(3) . .
C1A C2A B11A B7A 102.6(3) . .
B6A C2A B11A B7A 142.1(3) . .
Fe3 C2A B11A B7A 28.0(2) . .
C1A B6A B11A C2A 35.8(2) . .
B5A B6A B11A C2A 96.9(3) . .
B10A B6A B11A C2A 135.0(3) . .
C1A B6A B11A B12A -62.1(3) . .
C2A B6A B11A B12A -97.9(3) . .
B5A B6A B11A B12A -1.0(4) . .
B10A B6A B11A B12A 37.1(3) . .
C1A B6A B11A B10A -99.2(3) . .
C2A B6A B11A B10A -135.0(3) . .
B5A B6A B11A B10A -38.1(3) . .
C1A B6A B11A B7A 2.1(4) . .
C2A B6A B11A B7A -33.8(3) . .
B5A B6A B11A B7A 63.2(4) . .
B10A B6A B11A B7A 101.2(3) . .
B5A B10A B11A C2A -1.3(4) . .
B6A B10A B11A C2A -39.5(3) . .
B9A B10A B11A C2A 61.4(4) . .
B12A B10A B11A C2A 99.3(3) . .
B5A B10A B11A B6A 38.2(3) . .
B9A B10A B11A B6A 101.0(3) . .
B12A B10A B11A B6A 138.8(3) . .
B5A B10A B11A B12A -100.6(3) . .
B6A B10A B11A B12A -138.8(3) . .
B9A B10A B11A B12A -37.9(3) . .
B5A B10A B11A B7A -63.3(4) . .
B6A B10A B11A B7A -101.5(3) . .
B9A B10A B11A B7A -0.5(4) . .
B12A B10A B11A B7A 37.3(3) . .
B8A B7A B11A C2A -97.9(3) . .
B12A B7A B11A C2A -135.5(3) . .
Fe3 B7A B11A C2A -25.8(2) . .
C2A B7A B11A B6A 34.2(3) . .
B8A B7A B11A B6A -63.8(3) . .
B12A B7A B11A B6A -101.4(3) . .
Fe3 B7A B11A B6A 8.4(4) . .
C2A B7A B11A B12A 135.5(3) . .
B8A B7A B11A B12A 37.6(2) . .
Fe3 B7A B11A B12A 109.7(3) . .
C2A B7A B11A B10A 98.3(3) . .
B8A B7A B11A B10A 0.4(4) . .
B12A B7A B11A B10A -37.2(3) . .
Fe3 B7A B11A B10A 72.5(4) . .
C2 B11 B12 B10 98.8(3) . .
B6 B11 B12 B10 37.0(2) . .
B7 B11 B12 B10 138.5(2) . .
C2 B11 B12 B9 60.7(3) . .
B10 B11 B12 B9 -38.1(2) . .
B6 B11 B12 B9 -1.1(3) . .
B7 B11 B12 B9 100.5(3) . .
C2 B11 B12 B7 -39.8(2) . .
B10 B11 B12 B7 -138.5(2) . .
B6 B11 B12 B7 -101.5(3) . .
C2 B11 B12 B8 -3.8(3) . .
B10 B11 B12 B8 -102.6(3) . .
B6 B11 B12 B8 -65.5(3) . .
B7 B11 B12 B8 36.0(2) . .
B6 B10 B12 B11 -37.1(2) . .
B9 B10 B12 B11 -137.3(2) . .
B5 B10 B12 B11 -100.1(3) . .
B11 B10 B12 B9 137.3(2) . .
B6 B10 B12 B9 100.2(3) . .
B5 B10 B12 B9 37.1(2) . .
B11 B10 B12 B7 37.3(2) . .
B6 B10 B12 B7 0.2(3) . .
B9 B10 B12 B7 -100.0(3) . .
B5 B10 B12 B7 -62.9(3) . .
B11 B10 B12 B8 101.4(3) . .
B6 B10 B12 B8 64.3(3) . .
B9 B10 B12 B8 -35.9(2) . .
B5 B10 B12 B8 1.3(3) . .
B5 B9 B12 B11 -0.1(3) . .
B10 B9 B12 B11 38.1(2) . .
B4 B9 B12 B11 -64.2(3) . .
B8 B9 B12 B11 -102.8(3) . .
B5 B9 B12 B10 -38.2(2) . .
B4 B9 B12 B10 -102.3(3) . .
B8 B9 B12 B10 -140.9(2) . .
B5 B9 B12 B7 63.3(3) . .
B10 B9 B12 B7 101.5(3) . .
B4 B9 B12 B7 -0.8(3) . .
B8 B9 B12 B7 -39.4(2) . .
B5 B9 B12 B8 102.7(3) . .
B10 B9 B12 B8 140.9(2) . .
B4 B9 B12 B8 38.6(2) . .
C2 B7 B12 B11 39.9(2) . .
B8 B7 B12 B11 140.3(2) . .
Fe3 B7 B12 B11 107.8(2) . .
C2 B7 B12 B10 2.7(3) . .
B11 B7 B12 B10 -37.2(2) . .
B8 B7 B12 B10 103.1(3) . .
Fe3 B7 B12 B10 70.6(3) . .
C2 B7 B12 B9 -60.7(3) . .
B11 B7 B12 B9 -100.6(3) . .
B8 B7 B12 B9 39.7(2) . .
Fe3 B7 B12 B9 7.2(3) . .
C2 B7 B12 B8 -100.4(2) . .
B11 B7 B12 B8 -140.3(2) . .
Fe3 B7 B12 B8 -32.5(2) . .
O1 B8 B12 B11 -152.2(3) . .
B7 B8 B12 B11 -36.0(2) . .
B4 B8 B12 B11 62.4(3) . .
B9 B8 B12 B11 99.8(3) . .
Fe3 B8 B12 B11 -5.4(3) . .
O1 B8 B12 B10 143.6(3) . .
B7 B8 B12 B10 -100.2(3) . .
B4 B8 B12 B10 -1.9(3) . .
B9 B8 B12 B10 35.6(2) . .
Fe3 B8 B12 B10 -69.6(3) . .
O1 B8 B12 B9 108.0(3) . .
B7 B8 B12 B9 -135.8(2) . .
B4 B8 B12 B9 -37.4(2) . .
Fe3 B8 B12 B9 -105.1(2) . .
O1 B8 B12 B7 -116.2(3) . .
B4 B8 B12 B7 98.4(2) . .
B9 B8 B12 B7 135.8(2) . .
Fe3 B8 B12 B7 30.62(19) . .
C2A B11A B12A B9A -62.1(3) . .
B6A B11A B12A B9A 0.8(4) . .
B10A B11A B12A B9A 38.0(3) . .
B7A B11A B12A B9A -100.6(3) . .
C2A B11A B12A B10A -100.1(3) . .
B6A B11A B12A B10A -37.2(3) . .
B7A B11A B12A B10A -138.6(3) . .
C2A B11A B12A B7A 38.6(2) . .
B6A B11A B12A B7A 101.5(3) . .
B10A B11A B12A B7A 138.6(3) . .
C2A B11A B12A B8A 1.3(3) . .
B6A B11A B12A B8A 64.2(3) . .
B10A B11A B12A B8A 101.4(3) . .
B7A B11A B12A B8A -37.3(2) . .
B4A B9A B12A B11A 62.5(3) . .
B5A B9A B12A B11A -0.3(4) . .
B10A B9A B12A B11A -37.9(3) . .
B8A B9A B12A B11A 100.8(3) . .
B4A B9A B12A B10A 100.4(3) . .
B5A B9A B12A B10A 37.6(3) . .
B8A B9A B12A B10A 138.7(3) . .
B4A B9A B12A B7A -0.8(4) . .
B5A B9A B12A B7A -63.6(3) . .
B10A B9A B12A B7A -101.2(3) . .
B8A B9A B12A B7A 37.5(2) . .
B4A B9A B12A B8A -38.3(2) . .
B5A B9A B12A B8A -101.1(3) . .
B10A B9A B12A B8A -138.7(3) . .
B5A B10A B12A B11A 99.9(3) . .
B6A B10A B12A B11A 36.5(3) . .
B9A B10A B12A B11A 137.4(3) . .
B5A B10A B12A B9A -37.5(3) . .
B11A B10A B12A B9A -137.4(3) . .
B6A B10A B12A B9A -100.9(3) . .
B5A B10A B12A B7A 62.8(4) . .
B11A B10A B12A B7A -37.0(3) . .
B6A B10A B12A B7A -0.6(4) . .
B9A B10A B12A B7A 100.3(3) . .
B5A B10A B12A B8A -0.4(4) . .
B11A B10A B12A B8A -100.3(3) . .
B6A B10A B12A B8A -63.8(4) . .
B9A B10A B12A B8A 37.0(3) . .
C2A B7A B12A B11A -38.5(2) . .
B8A B7A B12A B11A -138.1(3) . .
Fe3 B7A B12A B11A -107.9(3) . .
C2A B7A B12A B9A 62.0(3) . .
B11A B7A B12A B9A 100.5(3) . .
B8A B7A B12A B9A -37.6(3) . .
Fe3 B7A B12A B9A -7.4(4) . .
C2A B7A B12A B10A -1.5(3) . .
B11A B7A B12A B10A 37.0(3) . .
B8A B7A B12A B10A -101.1(3) . .
Fe3 B7A B12A B10A -70.8(3) . .
C2A B7A B12A B8A 99.6(3) . .
B11A B7A B12A B8A 138.1(3) . .
Fe3 B7A B12A B8A 30.2(2) . .
B4A B8A B12A B11A -62.2(3) . .
B7A B8A B12A B11A 37.4(2) . .
B9A B8A B12A B11A -100.4(3) . .
Fe3 B8A B12A B11A 8.0(3) . .
B4A B8A B12A B9A 38.3(3) . .
B7A B8A B12A B9A 137.8(3) . .
Fe3 B8A B12A B9A 108.4(3) . .
B4A B8A B12A B10A 1.2(4) . .
B7A B8A B12A B10A 100.8(3) . .
B9A B8A B12A B10A -37.0(3) . .
Fe3 B8A B12A B10A 71.4(3) . .
B4A B8A B12A B7A -99.6(3) . .
B9A B8A B12A B7A -137.8(3) . .
Fe3 B8A B12A B7A -29.4(2) . .
Cl4 C2S Cl3 Cl4 -9.4(9) . 2_567
Cl3 C2S Cl4 Cl3 14.1(13) . 2_567
Cl4 C2S Cl4 Cl3 11.2(11) 2_567 2_567
Cl3 C2S Cl4 C2S 2.9(3) . 2_567
Cl4 C2S Cl4 C2S 0.0 2_567 2_567
